data_4118742
loop_
_publ_author_name
'Oanh P. Lam'
'Sebastian M. Franke'
'Frank W. Heinemann'
'Karsten Meyer'

_publ_section_title
;
 Reactivity of U-E-U (E = S, Se) Toward CO2, CS2, and COS: New
 Mixed-Carbonate Complexes of the Types U-CO2E-U (E = S, Se), U-CS2E-U (E
 = O, Se), and U-COSSe-U
;
_journal_name_full 'Journal of the American Chemical Society'
_journal_page_first 16877
_journal_page_last 16881
_journal_paper_doi 10.1021/ja307539w
_journal_volume 134
_journal_year 2012
_chemical_formula_moiety 'C117 H152 N2 O11 S2 U2, 0.5(C4 H10 O2)'
_chemical_formula_sum 'C119 H157 N2 O12 S2 U2'
_chemical_formula_weight 2347.65
_chemical_name_systematic
; 
 ? 
;
_space_group_IT_number 2
_symmetry_cell_setting triclinic
_symmetry_space_group_name_Hall '-P 1'
_symmetry_space_group_name_H-M 'P -1'
_atom_sites_solution_hydrogens geom
_atom_sites_solution_primary direct
_atom_sites_solution_secondary difmap
_audit_creation_method SHELXL-97
_cell_angle_alpha 70.309(2)
_cell_angle_beta 75.756(2)
_cell_angle_gamma 78.964(2)
_cell_formula_units_Z 2
_cell_length_a 12.9091(8)
_cell_length_b 18.3832(12)
_cell_length_c 24.2368(16)
_cell_measurement_reflns_used 9945
_cell_measurement_temperature 150(2)
_cell_measurement_theta_max 27.90
_cell_measurement_theta_min 2.72
_cell_volume 5211.6(6)
_computing_cell_refinement 'Bruker SAINT'
_computing_data_collection 'Bruker APEX2'
_computing_data_reduction 'Bruker SAINT'
_computing_molecular_graphics 'SHELXTL 6.12 (Bruker AXS, 2002)'
_computing_publication_material 'SHELXTL 6.12 (Bruker AXS, 2002)'
_computing_structure_refinement 'SHELXTL 6.12 (Bruker AXS, 2002)'
_computing_structure_solution 'SHELXTL 6.12 (Bruker AXS, 2002)'
_diffrn_ambient_temperature 150(2)
_diffrn_detector_area_resol_mean 83.33
_diffrn_measured_fraction_theta_full 0.995
_diffrn_measured_fraction_theta_max 0.994
_diffrn_measurement_device_type 'Bruker Kappa APEX II'
_diffrn_measurement_method '\f and \w scans'
_diffrn_radiation_monochromator 'Quazar focussing montel optics'
_diffrn_radiation_source 'ImuS micro-focus tube'
_diffrn_radiation_type MoK\a
_diffrn_radiation_wavelength 0.71073
_diffrn_reflns_av_R_equivalents 0.0461
_diffrn_reflns_av_sigmaI/netI 0.0463
_diffrn_reflns_limit_h_max 15
_diffrn_reflns_limit_h_min -16
_diffrn_reflns_limit_k_max 23
_diffrn_reflns_limit_k_min -23
_diffrn_reflns_limit_l_max 30
_diffrn_reflns_limit_l_min -31
_diffrn_reflns_number 85162
_diffrn_reflns_theta_full 27.00
_diffrn_reflns_theta_max 27.10
_diffrn_reflns_theta_min 2.11
_exptl_absorpt_coefficient_mu 3.207
_exptl_absorpt_correction_T_max 0.746
_exptl_absorpt_correction_T_min 0.654
_exptl_absorpt_correction_type multi-scan
_exptl_absorpt_process_details 'SADABS, Bruker-AXS, 2008'
_exptl_crystal_colour green
_exptl_crystal_density_diffrn 1.496
_exptl_crystal_description plate
_exptl_crystal_F_000 2394
_exptl_crystal_size_max 0.12
_exptl_crystal_size_mid 0.08
_exptl_crystal_size_min 0.04
_refine_diff_density_max 2.367
_refine_diff_density_min -2.724
_refine_diff_density_rms 0.114
_refine_ls_extinction_method none
_refine_ls_goodness_of_fit_ref 1.105
_refine_ls_hydrogen_treatment constr
_refine_ls_matrix_type full
_refine_ls_number_parameters 1245
_refine_ls_number_reflns 22898
_refine_ls_number_restraints 0
_refine_ls_restrained_S_all 1.105
_refine_ls_R_factor_all 0.0560
_refine_ls_R_factor_gt 0.0400
_refine_ls_shift/su_max 0.006
_refine_ls_shift/su_mean 0.000
_refine_ls_structure_factor_coef Fsqd
_refine_ls_weighting_details 'calc w=1/[\s^2^(Fo^2^)+(0.0193P)^2^+16.8812P] where P=(Fo^2^+2Fc^2^)/3'
_refine_ls_weighting_scheme calc
_refine_ls_wR_factor_gt 0.0770
_refine_ls_wR_factor_ref 0.0814
_reflns_number_gt 18658
_reflns_number_total 22898
_reflns_threshold_expression >2sigma(I)
_cod_data_source_file ja307539w_si_005.cif
_cod_data_source_block sf1206
_cod_original_sg_symbol_Hall -P1
_cod_database_code 4118742

loop_
_symmetry_equiv_pos_as_xyz
'x, y, z'
'-x, -y, -z'

loop_
_atom_site_label
_atom_site_type_symbol
_atom_site_fract_x
_atom_site_fract_y
_atom_site_fract_z
_atom_site_U_iso_or_equiv
_atom_site_adp_type
_atom_site_occupancy
_atom_site_symmetry_multiplicity
_atom_site_calc_flag
_atom_site_refinement_flags
U1 U 0.239129(12) 0.467691(9) 0.244216(7) 0.01483(4) Uani 1 1 d .
U2 U 0.019797(12) 0.825659(9) 0.271392(7) 0.01621(4) Uani 1 1 d .
S1 S 0.05798(9) 0.56717(7) 0.28955(6) 0.0255(3) Uani 1 1 d .
S2 S 0.27294(9) 0.62308(7) 0.23408(5) 0.0234(2) Uani 1 1 d .
O1 O 0.3932(2) 0.47822(17) 0.18284(13) 0.0192(6) Uani 1 1 d .
O2 O 0.1325(2) 0.38929(17) 0.24612(14) 0.0183(6) Uani 1 1 d .
O3 O 0.2654(2) 0.42164(17) 0.33444(13) 0.0209(7) Uani 1 1 d .
O4 O 0.1671(2) 0.53358(18) 0.14814(14) 0.0236(7) Uani 1 1 d .
O5 O -0.0370(3) 0.5964(2) 0.09650(18) 0.0429(10) Uani 1 1 d .
O6 O -0.0830(2) 0.80198(17) 0.22470(13) 0.0200(6) Uani 1 1 d .
O7 O -0.0467(2) 0.94638(17) 0.24534(13) 0.0206(7) Uani 1 1 d .
O8 O 0.1585(2) 0.86820(17) 0.27786(13) 0.0200(6) Uani 1 1 d .
O9 O -0.0845(3) 0.76586(19) 0.37331(15) 0.0308(8) Uani 1 1 d .
O10 O -0.0202(3) 0.7605(3) 0.47894(19) 0.0517(11) Uani 1 1 d .
O11 O 0.1042(3) 0.70468(18) 0.27608(14) 0.0256(7) Uani 1 1 d .
N1 N 0.3422(3) 0.3286(2) 0.25724(15) 0.0152(7) Uani 1 1 d .
N2 N 0.1128(3) 0.8713(2) 0.16314(16) 0.0179(8) Uani 1 1 d .
C1 C 0.4596(3) 0.3295(2) 0.2516(2) 0.0188(9) Uani 1 1 d .
H1A H 0.4929 0.2750 0.2654 0.023 Uiso 1 1 calc R
H1B H 0.4685 0.3563 0.2790 0.023 Uiso 1 1 calc R
C2 C 0.5209(3) 0.3677(2) 0.19015(19) 0.0167(9) Uani 1 1 d .
C3 C 0.4890(3) 0.4447(2) 0.15913(19) 0.0158(9) Uani 1 1 d .
C4 C 0.5558(3) 0.4841(2) 0.10571(19) 0.0179(9) Uani 1 1 d .
C5 C 0.6507(3) 0.4411(3) 0.08551(19) 0.0194(9) Uani 1 1 d .
H5 H 0.6967 0.4665 0.0497 0.023 Uiso 1 1 calc R
C6 C 0.6817(3) 0.3638(3) 0.1145(2) 0.0194(9) Uani 1 1 d .
C7 C 0.6158(3) 0.3279(3) 0.1675(2) 0.0189(9) Uani 1 1 d .
H7 H 0.6357 0.2753 0.1888 0.023 Uiso 1 1 calc R
C8 C 0.3274(3) 0.2999(3) 0.2093(2) 0.0189(9) Uani 1 1 d .
H8A H 0.3795 0.2530 0.2085 0.023 Uiso 1 1 calc R
H8B H 0.3458 0.3402 0.1704 0.023 Uiso 1 1 calc R
C9 C 0.2160(3) 0.2798(3) 0.2148(2) 0.0192(9) Uani 1 1 d .
C10 C 0.1221(3) 0.3255(2) 0.23264(19) 0.0167(9) Uani 1 1 d .
C11 C 0.0197(3) 0.3042(2) 0.23711(19) 0.0151(8) Uani 1 1 d .
C12 C 0.0182(3) 0.2412(3) 0.2178(2) 0.0196(9) Uani 1 1 d .
H12 H -0.0498 0.2267 0.2199 0.024 Uiso 1 1 calc R
C13 C 0.1108(4) 0.1980(2) 0.1957(2) 0.0199(9) Uani 1 1 d .
C14 C 0.2088(4) 0.2177(3) 0.1960(2) 0.0216(9) Uani 1 1 d .
H14 H 0.2731 0.1879 0.1829 0.026 Uiso 1 1 calc R
C15 C 0.3004(3) 0.2757(3) 0.31767(19) 0.0198(9) Uani 1 1 d .
H15A H 0.3262 0.2212 0.3183 0.024 Uiso 1 1 calc R
H15B H 0.2208 0.2819 0.3246 0.024 Uiso 1 1 calc R
C16 C 0.3339(3) 0.2902(3) 0.36811(19) 0.0205(9) Uani 1 1 d .
C17 C 0.3112(3) 0.3639(3) 0.3760(2) 0.0200(9) Uani 1 1 d .
C18 C 0.3378(3) 0.3774(3) 0.4249(2) 0.0213(9) Uani 1 1 d .
C19 C 0.3937(4) 0.3143(3) 0.4618(2) 0.0254(10) Uani 1 1 d .
H19 H 0.4141 0.3220 0.4943 0.031 Uiso 1 1 calc R
C20 C 0.4211(4) 0.2420(3) 0.4539(2) 0.0267(11) Uani 1 1 d .
C21 C 0.3884(4) 0.2299(3) 0.4073(2) 0.0249(10) Uani 1 1 d .
H21 H 0.4036 0.1797 0.4021 0.030 Uiso 1 1 calc R
C22 C 0.5289(3) 0.5704(2) 0.07223(19) 0.0181(9) Uani 1 1 d .
C23 C 0.5854(4) 0.6869(3) -0.0165(2) 0.0293(11) Uani 1 1 d .
H23 H 0.6422 0.7045 -0.0529 0.035 Uiso 1 1 calc R
C24 C 0.4954(4) 0.7064(3) 0.0816(2) 0.0278(11) Uani 1 1 d .
H24 H 0.4917 0.7374 0.1092 0.033 Uiso 1 1 calc R
C25 C 0.3919(4) 0.6723(3) 0.0210(2) 0.0251(10) Uani 1 1 d .
H25 H 0.3204 0.6804 0.0094 0.030 Uiso 1 1 calc R
C26 C 0.6138(4) 0.5997(3) 0.0152(2) 0.0241(10) Uani 1 1 d .
H26A H 0.6853 0.5913 0.0259 0.029 Uiso 1 1 calc R
H26B H 0.6176 0.5695 -0.0124 0.029 Uiso 1 1 calc R
C27 C 0.4197(3) 0.5852(3) 0.0525(2) 0.0217(10) Uani 1 1 d .
H27A H 0.4231 0.5550 0.0251 0.026 Uiso 1 1 calc R
H27B H 0.3625 0.5674 0.0880 0.026 Uiso 1 1 calc R
C28 C 0.5807(4) 0.7334(3) 0.0259(2) 0.0331(12) Uani 1 1 d .
H28A H 0.6517 0.7258 0.0371 0.040 Uiso 1 1 calc R
H28B H 0.5631 0.7895 0.0058 0.040 Uiso 1 1 calc R
C29 C 0.3852(4) 0.7182(3) 0.0638(2) 0.0268(10) Uani 1 1 d .
H29A H 0.3295 0.7002 0.1000 0.032 Uiso 1 1 calc R
H29B H 0.3650 0.7742 0.0444 0.032 Uiso 1 1 calc R
C30 C 0.5237(4) 0.6198(3) 0.1135(2) 0.0222(10) Uani 1 1 d .
H30A H 0.4687 0.6027 0.1502 0.027 Uiso 1 1 calc R
H30B H 0.5942 0.6118 0.1254 0.027 Uiso 1 1 calc R
C31 C 0.4768(4) 0.6992(3) -0.0350(2) 0.0287(11) Uani 1 1 d .
H31A H 0.4582 0.7549 -0.0559 0.034 Uiso 1 1 calc R
H31B H 0.4804 0.6690 -0.0625 0.034 Uiso 1 1 calc R
C32 C 0.7854(4) 0.3198(3) 0.0906(2) 0.0293(11) Uani 1 1 d .
H32A H 0.8068 0.3444 0.0475 0.044 Uiso 1 1 calc R
H32B H 0.7741 0.2658 0.0982 0.044 Uiso 1 1 calc R
H32C H 0.8422 0.3207 0.1107 0.044 Uiso 1 1 calc R
C33 C -0.0856(3) 0.3460(2) 0.2637(2) 0.0171(9) Uani 1 1 d .
C34 C -0.2038(4) 0.4737(3) 0.2604(2) 0.0294(11) Uani 1 1 d .
H34 H -0.2098 0.5308 0.2390 0.035 Uiso 1 1 calc R
C35 C -0.1916(4) 0.3735(3) 0.3587(2) 0.0285(11) Uani 1 1 d .
H35 H -0.1904 0.3651 0.4015 0.034 Uiso 1 1 calc R
C36 C -0.2896(4) 0.3539(3) 0.2895(2) 0.0271(11) Uani 1 1 d .
H36 H -0.3521 0.3312 0.2869 0.033 Uiso 1 1 calc R
C37 C -0.0989(4) 0.4340(3) 0.2305(2) 0.0247(10) Uani 1 1 d .
H37A H -0.0366 0.4575 0.2314 0.030 Uiso 1 1 calc R
H37B H -0.1010 0.4425 0.1883 0.030 Uiso 1 1 calc R
C38 C -0.1851(3) 0.3135(3) 0.2607(2) 0.0233(10) Uani 1 1 d .
H38A H -0.1866 0.3214 0.2184 0.028 Uiso 1 1 calc R
H38B H -0.1798 0.2569 0.2817 0.028 Uiso 1 1 calc R
C39 C -0.2014(4) 0.4609(3) 0.3254(2) 0.0314(12) Uani 1 1 d .
H39A H -0.2682 0.4872 0.3442 0.038 Uiso 1 1 calc R
H39B H -0.1395 0.4835 0.3277 0.038 Uiso 1 1 calc R
C40 C -0.2891(4) 0.3402(3) 0.3550(2) 0.0322(12) Uani 1 1 d .
H40A H -0.2846 0.2837 0.3767 0.039 Uiso 1 1 calc R
H40B H -0.3564 0.3660 0.3738 0.039 Uiso 1 1 calc R
C41 C -0.0872(4) 0.3336(3) 0.3298(2) 0.0241(10) Uani 1 1 d .
H41A H -0.0805 0.2771 0.3514 0.029 Uiso 1 1 calc R
H41B H -0.0249 0.3549 0.3330 0.029 Uiso 1 1 calc R
C42 C -0.3005(4) 0.4408(3) 0.2558(2) 0.0308(12) Uani 1 1 d .
H42A H -0.3683 0.4671 0.2737 0.037 Uiso 1 1 calc R
H42B H -0.3017 0.4492 0.2134 0.037 Uiso 1 1 calc R
C43 C 0.1028(4) 0.1330(3) 0.1726(2) 0.0265(10) Uani 1 1 d .
H43A H 0.1742 0.1159 0.1523 0.040 Uiso 1 1 calc R
H43B H 0.0537 0.1517 0.1443 0.040 Uiso 1 1 calc R
H43C H 0.0753 0.0892 0.2061 0.040 Uiso 1 1 calc R
C44 C 0.3018(4) 0.4537(3) 0.4398(2) 0.0241(10) Uani 1 1 d .
C45 C 0.3047(4) 0.5994(3) 0.4049(2) 0.0298(11) Uani 1 1 d .
H45 H 0.3338 0.6440 0.3709 0.036 Uiso 1 1 calc R
C46 C 0.2967(4) 0.5272(3) 0.5125(2) 0.0367(13) Uani 1 1 d .
H46 H 0.3212 0.5236 0.5494 0.044 Uiso 1 1 calc R
C47 C 0.1365(4) 0.5447(3) 0.4672(2) 0.0269(11) Uani 1 1 d .
H47 H 0.0560 0.5526 0.4743 0.032 Uiso 1 1 calc R
C48 C 0.3471(4) 0.5239(3) 0.3888(2) 0.0251(10) Uani 1 1 d .
H48A H 0.4267 0.5163 0.3819 0.030 Uiso 1 1 calc R
H48B H 0.3253 0.5275 0.3514 0.030 Uiso 1 1 calc R
C49 C 0.3378(4) 0.4527(3) 0.4963(2) 0.0304(11) Uani 1 1 d .
H49A H 0.3108 0.4082 0.5302 0.037 Uiso 1 1 calc R
H49B H 0.4174 0.4450 0.4895 0.037 Uiso 1 1 calc R
C50 C 0.1813(4) 0.6124(3) 0.4156(2) 0.0287(11) Uani 1 1 d .
H50A H 0.1546 0.6618 0.4252 0.034 Uiso 1 1 calc R
H50B H 0.1569 0.6159 0.3790 0.034 Uiso 1 1 calc R
C51 C 0.1734(4) 0.5395(3) 0.5237(2) 0.0354(12) Uani 1 1 d .
H51A H 0.1441 0.4956 0.5573 0.043 Uiso 1 1 calc R
H51B H 0.1465 0.5880 0.5345 0.043 Uiso 1 1 calc R
C52 C 0.1783(3) 0.4689(3) 0.4507(2) 0.0226(10) Uani 1 1 d .
H52A H 0.1478 0.4247 0.4835 0.027 Uiso 1 1 calc R
H52B H 0.1537 0.4724 0.4142 0.027 Uiso 1 1 calc R
C53 C 0.3418(4) 0.5964(3) 0.4607(3) 0.0412(14) Uani 1 1 d .
H53A H 0.3151 0.6456 0.4706 0.049 Uiso 1 1 calc R
H53B H 0.4215 0.5896 0.4538 0.049 Uiso 1 1 calc R
C54 C 0.4866(4) 0.1778(3) 0.4942(2) 0.0379(13) Uani 1 1 d .
H54A H 0.4758 0.1271 0.4929 0.057 Uiso 1 1 calc R
H54B H 0.4631 0.1800 0.5353 0.057 Uiso 1 1 calc R
H54C H 0.5630 0.1849 0.4804 0.057 Uiso 1 1 calc R
C55 C 0.1695(4) 0.4879(3) 0.1102(2) 0.0275(11) Uani 1 1 d .
H55A H 0.0969 0.4754 0.1147 0.041 Uiso 1 1 calc R
H55B H 0.2179 0.4396 0.1215 0.041 Uiso 1 1 calc R
H55C H 0.1955 0.5173 0.0685 0.041 Uiso 1 1 calc R
C56 C 0.1174(4) 0.6129(3) 0.1263(2) 0.0271(11) Uani 1 1 d .
H56A H 0.1455 0.6333 0.0828 0.033 Uiso 1 1 calc R
H56B H 0.1392 0.6454 0.1459 0.033 Uiso 1 1 calc R
C57 C -0.0028(4) 0.6216(3) 0.1369(2) 0.0307(11) Uani 1 1 d .
H57A H -0.0313 0.5905 0.1783 0.037 Uiso 1 1 calc R
H57B H -0.0315 0.6768 0.1323 0.037 Uiso 1 1 calc R
C58 C -0.1518(4) 0.6120(4) 0.1009(3) 0.0439(14) Uani 1 1 d .
H58A H -0.1877 0.5853 0.1415 0.066 Uiso 1 1 calc R
H58B H -0.1723 0.5932 0.0722 0.066 Uiso 1 1 calc R
H58C H -0.1736 0.6682 0.0919 0.066 Uiso 1 1 calc R
C59 C 0.0945(3) 0.8194(3) 0.1313(2) 0.0211(9) Uani 1 1 d .
H59A H 0.1152 0.7649 0.1542 0.025 Uiso 1 1 calc R
H59B H 0.1438 0.8305 0.0918 0.025 Uiso 1 1 calc R
C60 C -0.0180(4) 0.8255(3) 0.1213(2) 0.0213(9) Uani 1 1 d .
C61 C -0.1037(4) 0.8104(2) 0.1703(2) 0.0201(9) Uani 1 1 d .
C62 C -0.2056(4) 0.8028(3) 0.1621(2) 0.0238(10) Uani 1 1 d .
C63 C -0.2172(4) 0.8194(3) 0.1032(2) 0.0318(12) Uani 1 1 d .
H63 H -0.2861 0.8174 0.0967 0.038 Uiso 1 1 calc R
C64 C -0.1353(4) 0.8386(3) 0.0537(2) 0.0327(12) Uani 1 1 d .
C65 C -0.0338(4) 0.8391(3) 0.0639(2) 0.0285(11) Uani 1 1 d .
H65 H 0.0252 0.8489 0.0312 0.034 Uiso 1 1 calc R
C66 C 0.0810(3) 0.9547(2) 0.13124(19) 0.0183(9) Uani 1 1 d .
H66A H 0.1075 0.9631 0.0879 0.022 Uiso 1 1 calc R
H66B H 0.1193 0.9870 0.1432 0.022 Uiso 1 1 calc R
C67 C -0.0370(3) 0.9849(2) 0.14071(19) 0.0184(9) Uani 1 1 d .
C68 C -0.0949(3) 0.9861(2) 0.19766(19) 0.0173(9) Uani 1 1 d .
C69 C -0.2002(3) 1.0268(2) 0.20537(19) 0.0181(9) Uani 1 1 d .
C70 C -0.2441(3) 1.0608(3) 0.1544(2) 0.0255(10) Uani 1 1 d .
H70 H -0.3147 1.0878 0.1585 0.031 Uiso 1 1 calc R
C71 C -0.1911(4) 1.0578(3) 0.0976(2) 0.0284(11) Uani 1 1 d .
C72 C -0.0863(3) 1.0198(3) 0.0919(2) 0.0224(10) Uani 1 1 d .
H72 H -0.0478 1.0177 0.0535 0.027 Uiso 1 1 calc R
C73 C 0.2318(3) 0.8574(3) 0.1627(2) 0.0210(9) Uani 1 1 d .
H73A H 0.2493 0.8033 0.1876 0.025 Uiso 1 1 calc R
H73B H 0.2709 0.8617 0.1212 0.025 Uiso 1 1 calc R
C74 C 0.2729(3) 0.9112(3) 0.1845(2) 0.0218(10) Uani 1 1 d .
C75 C 0.2344(3) 0.9152(3) 0.2425(2) 0.0197(9) Uani 1 1 d .
C76 C 0.2733(3) 0.9664(3) 0.2626(2) 0.0227(10) Uani 1 1 d .
C77 C 0.3539(4) 1.0098(3) 0.2223(2) 0.0303(11) Uani 1 1 d .
H77 H 0.3830 1.0434 0.2353 0.036 Uiso 1 1 calc R
C78 C 0.3932(4) 1.0065(3) 0.1648(2) 0.0349(12) Uani 1 1 d .
C79 C 0.3516(4) 0.9569(3) 0.1460(2) 0.0289(11) Uani 1 1 d .
H79 H 0.3770 0.9539 0.1065 0.035 Uiso 1 1 calc R
C80 C -0.2974(4) 0.7752(3) 0.2150(2) 0.0234(10) Uani 1 1 d .
C81 C -0.3449(4) 0.6717(3) 0.3146(3) 0.0440(15) Uani 1 1 d .
H81 H -0.3160 0.6237 0.3437 0.053 Uiso 1 1 calc R
C82 C -0.4808(4) 0.7269(4) 0.2499(3) 0.0432(15) Uani 1 1 d .
H82 H -0.5410 0.7148 0.2364 0.052 Uiso 1 1 calc R
C83 C -0.4310(4) 0.8073(3) 0.3015(3) 0.0353(13) Uani 1 1 d .
H83 H -0.4582 0.8481 0.3221 0.042 Uiso 1 1 calc R
C84 C -0.2555(4) 0.6997(3) 0.2605(2) 0.0350(12) Uani 1 1 d .
H84A H -0.2289 0.6585 0.2408 0.042 Uiso 1 1 calc R
H84B H -0.1947 0.7097 0.2740 0.042 Uiso 1 1 calc R
C85 C -0.3405(4) 0.8372(3) 0.2468(2) 0.0277(11) Uani 1 1 d .
H85A H -0.3693 0.8854 0.2188 0.033 Uiso 1 1 calc R
H85B H -0.2813 0.8494 0.2603 0.033 Uiso 1 1 calc R
C86 C -0.4354(5) 0.6537(3) 0.2937(3) 0.0517(18) Uani 1 1 d .
H86A H -0.4929 0.6342 0.3284 0.062 Uiso 1 1 calc R
H86B H -0.4082 0.6126 0.2740 0.062 Uiso 1 1 calc R
C87 C -0.5222(4) 0.7915(3) 0.2794(3) 0.0397(14) Uani 1 1 d .
H87A H -0.5489 0.8394 0.2502 0.048 Uiso 1 1 calc R
H87B H -0.5825 0.7753 0.3133 0.048 Uiso 1 1 calc R
C88 C -0.3916(4) 0.7564(4) 0.1956(3) 0.0416(14) Uani 1 1 d .
H88A H -0.4214 0.8038 0.1671 0.050 Uiso 1 1 calc R
H88B H -0.3651 0.7163 0.1749 0.050 Uiso 1 1 calc R
C89 C -0.3867(4) 0.7346(3) 0.3442(3) 0.0415(14) Uani 1 1 d .
H89A H -0.4440 0.7161 0.3794 0.050 Uiso 1 1 calc R
H89B H -0.3277 0.7461 0.3583 0.050 Uiso 1 1 calc R
C90 C -0.1541(5) 0.8551(4) -0.0083(3) 0.0496(16) Uani 1 1 d .
H90A H -0.1758 0.8088 -0.0118 0.074 Uiso 1 1 calc R
H90B H -0.0875 0.8685 -0.0374 0.074 Uiso 1 1 calc R
H90C H -0.2111 0.8986 -0.0164 0.074 Uiso 1 1 calc R
C91 C -0.2561(3) 1.0401(2) 0.26592(19) 0.0172(9) Uani 1 1 d .
C92 C -0.3239(4) 0.9767(3) 0.3769(2) 0.0241(10) Uani 1 1 d .
H92 H -0.3311 0.9258 0.4091 0.029 Uiso 1 1 calc R
C93 C -0.4226(4) 1.0998(3) 0.3229(2) 0.0247(10) Uani 1 1 d .
H93 H -0.4953 1.1299 0.3199 0.030 Uiso 1 1 calc R
C94 C -0.2410(4) 1.1002(3) 0.3419(2) 0.0274(11) Uani 1 1 d .
H94 H -0.1950 1.1305 0.3515 0.033 Uiso 1 1 calc R
C95 C -0.2736(4) 0.9619(3) 0.3166(2) 0.0216(9) Uani 1 1 d .
H95A H -0.3216 0.9338 0.3070 0.026 Uiso 1 1 calc R
H95B H -0.2038 0.9289 0.3194 0.026 Uiso 1 1 calc R
C96 C -0.1887(3) 1.0857(3) 0.2822(2) 0.0236(10) Uani 1 1 d .
H96A H -0.1800 1.1361 0.2505 0.028 Uiso 1 1 calc R
H96B H -0.1163 1.0564 0.2848 0.028 Uiso 1 1 calc R
C97 C -0.4353(4) 1.0226(3) 0.3731(2) 0.0284(11) Uani 1 1 d .
H97A H -0.4691 1.0327 0.4116 0.034 Uiso 1 1 calc R
H97B H -0.4820 0.9923 0.3647 0.034 Uiso 1 1 calc R
C98 C -0.3534(4) 1.1471(3) 0.3375(2) 0.0301(11) Uani 1 1 d .
H98A H -0.3877 1.1572 0.3759 0.036 Uiso 1 1 calc R
H98B H -0.3464 1.1977 0.3059 0.036 Uiso 1 1 calc R
C99 C -0.3705(3) 1.0853(3) 0.2632(2) 0.0241(10) Uani 1 1 d .
H99A H -0.3655 1.1356 0.2310 0.029 Uiso 1 1 calc R
H99B H -0.4156 1.0548 0.2538 0.029 Uiso 1 1 calc R
C100 C -0.2530(4) 1.0230(3) 0.3911(2) 0.0283(11) Uani 1 1 d .
H10A H -0.2859 1.0325 0.4298 0.034 Uiso 1 1 calc R
H10B H -0.1813 0.9928 0.3942 0.034 Uiso 1 1 calc R
C101 C -0.2441(4) 1.0942(4) 0.0447(2) 0.0515(18) Uani 1 1 d .
H10C H -0.2125 1.1419 0.0194 0.077 Uiso 1 1 calc R
H10D H -0.3214 1.1070 0.0583 0.077 Uiso 1 1 calc R
H10E H -0.2331 1.0577 0.0216 0.077 Uiso 1 1 calc R
C102 C 0.2310(4) 0.9753(3) 0.3250(2) 0.0262(10) Uani 1 1 d .
C103 C 0.2051(5) 0.9064(4) 0.4360(2) 0.0443(14) Uani 1 1 d .
H103 H 0.2161 0.8549 0.4669 0.053 Uiso 1 1 calc R
C104 C 0.0675(5) 1.0152(4) 0.3960(3) 0.0456(15) Uani 1 1 d .
H104 H -0.0111 1.0342 0.4010 0.055 Uiso 1 1 calc R
C105 C 0.2478(5) 1.0428(4) 0.3977(3) 0.0488(16) Uani 1 1 d .
H105 H 0.2879 1.0808 0.4027 0.059 Uiso 1 1 calc R
C106 C 0.2484(4) 0.8977(3) 0.3742(2) 0.0352(12) Uani 1 1 d .
H10F H 0.2118 0.8583 0.3693 0.042 Uiso 1 1 calc R
H10G H 0.3263 0.8790 0.3700 0.042 Uiso 1 1 calc R
C107 C 0.2893(4) 1.0347(3) 0.3350(2) 0.0361(13) Uani 1 1 d .
H10H H 0.3676 1.0175 0.3296 0.043 Uiso 1 1 calc R
H10I H 0.2777 1.0860 0.3049 0.043 Uiso 1 1 calc R
C108 C 0.0859(5) 0.9363(4) 0.4428(3) 0.0511(17) Uani 1 1 d .
H10J H 0.0580 0.9416 0.4833 0.061 Uiso 1 1 calc R
H10K H 0.0460 0.8985 0.4381 0.061 Uiso 1 1 calc R
C109 C 0.1286(5) 1.0739(4) 0.4038(3) 0.0524(17) Uani 1 1 d .
H10L H 0.1185 1.1248 0.3730 0.063 Uiso 1 1 calc R
H10M H 0.1004 1.0813 0.4437 0.063 Uiso 1 1 calc R
C110 C 0.1093(4) 1.0062(3) 0.3337(2) 0.0338(12) Uani 1 1 d .
H11A H 0.0979 1.0571 0.3031 0.041 Uiso 1 1 calc R
H11B H 0.0685 0.9695 0.3282 0.041 Uiso 1 1 calc R
C111 C 0.2650(6) 0.9656(4) 0.4444(3) 0.0581(19) Uani 1 1 d .
H11C H 0.2373 0.9715 0.4848 0.070 Uiso 1 1 calc R
H11D H 0.3428 0.9469 0.4407 0.070 Uiso 1 1 calc R
C112 C 0.4802(5) 1.0550(4) 0.1236(3) 0.0572(19) Uani 1 1 d .
H11E H 0.4715 1.1044 0.1324 0.086 Uiso 1 1 calc R
H11F H 0.4746 1.0654 0.0820 0.086 Uiso 1 1 calc R
H11G H 0.5510 1.0268 0.1299 0.086 Uiso 1 1 calc R
C113 C -0.1012(4) 0.6852(3) 0.3901(2) 0.0337(12) Uani 1 1 d .
H11H H -0.0612 0.6542 0.4215 0.051 Uiso 1 1 calc R
H11I H -0.0757 0.6664 0.3551 0.051 Uiso 1 1 calc R
H11J H -0.1781 0.6802 0.4049 0.051 Uiso 1 1 calc R
C114 C -0.1455(4) 0.8052(3) 0.4156(2) 0.0371(13) Uani 1 1 d .
H11K H -0.2229 0.8088 0.4153 0.044 Uiso 1 1 calc R
H11L H -0.1262 0.8589 0.4019 0.044 Uiso 1 1 calc R
C115 C -0.1296(5) 0.7680(3) 0.4782(2) 0.0408(14) Uani 1 1 d .
H11M H -0.1714 0.8002 0.5035 0.049 Uiso 1 1 calc R
H11N H -0.1554 0.7161 0.4943 0.049 Uiso 1 1 calc R
C116 C -0.0018(8) 0.7331(5) 0.5383(3) 0.085(3) Uani 1 1 d .
H11O H -0.0439 0.7683 0.5606 0.128 Uiso 1 1 calc R
H11P H 0.0749 0.7314 0.5375 0.128 Uiso 1 1 calc R
H11Q H -0.0236 0.6808 0.5579 0.128 Uiso 1 1 calc R
C117 C 0.1413(3) 0.6387(2) 0.26743(19) 0.0201(9) Uani 1 1 d .
O12 O 0.9014(3) 0.5787(2) 0.97340(17) 0.0420(9) Uani 1 1 d .
C118 C 0.9051(5) 0.6578(4) 0.9382(3) 0.0598(19) Uani 1 1 d .
H11R H 0.9386 0.6844 0.9570 0.090 Uiso 1 1 calc R
H11S H 0.8318 0.6832 0.9351 0.090 Uiso 1 1 calc R
H11T H 0.9474 0.6606 0.8981 0.090 Uiso 1 1 calc R
C119 C 1.0063(4) 0.5402(3) 0.9793(2) 0.0367(13) Uani 1 1 d .
H11U H 1.0431 0.5683 0.9959 0.044 Uiso 1 1 calc R
H11V H 1.0496 0.5383 0.9399 0.044 Uiso 1 1 calc R

loop_
_atom_site_aniso_label
_atom_site_aniso_U_11
_atom_site_aniso_U_22
_atom_site_aniso_U_33
_atom_site_aniso_U_23
_atom_site_aniso_U_13
_atom_site_aniso_U_12
U1 0.01187(8) 0.01271(8) 0.02227(9) -0.00755(7) -0.00544(6) -0.00021(6)
U2 0.01378(8) 0.01429(9) 0.02006(9) -0.00529(7) -0.00317(6) -0.00056(6)
S1 0.0174(5) 0.0224(6) 0.0400(7) -0.0150(5) -0.0047(5) -0.0016(4)
S2 0.0193(5) 0.0169(6) 0.0355(7) -0.0108(5) -0.0042(5) -0.0023(4)
O1 0.0158(15) 0.0168(16) 0.0230(16) -0.0057(13) -0.0029(12) 0.0010(12)
O2 0.0116(14) 0.0164(16) 0.0320(18) -0.0130(13) -0.0067(12) -0.0002(11)
O3 0.0225(16) 0.0194(16) 0.0226(16) -0.0071(13) -0.0082(13) -0.0006(13)
O4 0.0243(16) 0.0210(17) 0.0290(18) -0.0095(14) -0.0118(13) 0.0008(13)
O5 0.030(2) 0.055(3) 0.056(3) -0.030(2) -0.0225(18) 0.0074(18)
O6 0.0181(15) 0.0212(16) 0.0218(16) -0.0078(13) -0.0033(12) -0.0034(12)
O7 0.0181(15) 0.0183(16) 0.0243(17) -0.0066(13) -0.0067(13) 0.0040(12)
O8 0.0165(15) 0.0178(16) 0.0252(17) -0.0057(13) -0.0045(12) -0.0022(12)
O9 0.0329(19) 0.0259(19) 0.0263(18) -0.0033(15) -0.0013(15) -0.0011(15)
O10 0.059(3) 0.055(3) 0.049(3) -0.021(2) -0.028(2) 0.007(2)
O11 0.0286(18) 0.0159(16) 0.0321(19) -0.0084(14) -0.0079(14) 0.0027(13)
N1 0.0115(16) 0.0150(18) 0.0200(19) -0.0061(15) -0.0049(14) 0.0000(13)
N2 0.0135(17) 0.0208(19) 0.0211(19) -0.0083(16) -0.0030(14) -0.0029(14)
C1 0.0102(19) 0.016(2) 0.028(2) -0.0049(18) -0.0051(17) 0.0022(16)
C2 0.012(2) 0.019(2) 0.022(2) -0.0090(18) -0.0039(16) -0.0043(16)
C3 0.0081(18) 0.018(2) 0.025(2) -0.0104(18) -0.0066(16) 0.0009(16)
C4 0.014(2) 0.018(2) 0.024(2) -0.0065(18) -0.0081(17) -0.0014(16)
C5 0.016(2) 0.024(2) 0.018(2) -0.0054(18) -0.0041(17) -0.0045(18)
C6 0.013(2) 0.022(2) 0.026(2) -0.0116(19) -0.0061(17) 0.0007(17)
C7 0.013(2) 0.018(2) 0.028(2) -0.0076(19) -0.0103(17) 0.0020(16)
C8 0.014(2) 0.017(2) 0.030(2) -0.0155(19) -0.0039(17) 0.0019(17)
C9 0.017(2) 0.018(2) 0.024(2) -0.0073(18) -0.0072(17) -0.0021(17)
C10 0.018(2) 0.012(2) 0.024(2) -0.0087(18) -0.0065(17) -0.0009(16)
C11 0.013(2) 0.010(2) 0.022(2) -0.0041(17) -0.0054(16) -0.0011(16)
C12 0.016(2) 0.020(2) 0.027(2) -0.0084(19) -0.0078(18) -0.0057(17)
C13 0.026(2) 0.014(2) 0.024(2) -0.0095(18) -0.0064(18) -0.0029(18)
C14 0.020(2) 0.021(2) 0.025(2) -0.0096(19) -0.0029(18) 0.0002(18)
C15 0.015(2) 0.017(2) 0.025(2) -0.0038(18) -0.0040(17) -0.0006(17)
C16 0.014(2) 0.024(2) 0.020(2) -0.0037(19) -0.0026(17) -0.0007(17)
C17 0.014(2) 0.020(2) 0.023(2) -0.0037(19) -0.0035(17) -0.0001(17)
C18 0.014(2) 0.026(2) 0.022(2) -0.0050(19) -0.0026(17) -0.0014(18)
C19 0.021(2) 0.033(3) 0.022(2) -0.007(2) -0.0056(18) -0.002(2)
C20 0.023(2) 0.031(3) 0.021(2) -0.004(2) -0.0059(19) 0.002(2)
C21 0.019(2) 0.020(2) 0.029(3) -0.005(2) -0.0007(19) 0.0031(18)
C22 0.015(2) 0.017(2) 0.022(2) -0.0046(18) -0.0070(17) -0.0018(17)
C23 0.026(3) 0.027(3) 0.031(3) 0.001(2) -0.007(2) -0.008(2)
C24 0.034(3) 0.019(2) 0.036(3) -0.009(2) -0.018(2) -0.002(2)
C25 0.020(2) 0.026(3) 0.030(3) -0.003(2) -0.0148(19) -0.0009(18)
C26 0.019(2) 0.023(2) 0.028(3) -0.004(2) -0.0032(19) -0.0071(18)
C27 0.015(2) 0.023(2) 0.029(3) -0.008(2) -0.0080(18) -0.0032(18)
C28 0.030(3) 0.024(3) 0.043(3) 0.004(2) -0.018(2) -0.011(2)
C29 0.025(2) 0.021(2) 0.034(3) -0.005(2) -0.012(2) 0.0018(19)
C30 0.020(2) 0.021(2) 0.030(3) -0.007(2) -0.0130(19) -0.0031(18)
C31 0.029(3) 0.027(3) 0.028(3) 0.001(2) -0.012(2) -0.005(2)
C32 0.019(2) 0.031(3) 0.034(3) -0.014(2) 0.001(2) 0.005(2)
C33 0.015(2) 0.012(2) 0.027(2) -0.0070(18) -0.0062(17) -0.0024(16)
C34 0.021(2) 0.023(3) 0.048(3) -0.016(2) -0.011(2) 0.0050(19)
C35 0.022(2) 0.039(3) 0.030(3) -0.019(2) -0.003(2) -0.002(2)
C36 0.015(2) 0.028(3) 0.044(3) -0.017(2) -0.007(2) -0.0029(19)
C37 0.021(2) 0.018(2) 0.036(3) -0.009(2) -0.007(2) 0.0003(18)
C38 0.017(2) 0.020(2) 0.038(3) -0.014(2) -0.0078(19) -0.0022(18)
C39 0.021(2) 0.034(3) 0.052(3) -0.031(3) -0.007(2) 0.001(2)
C40 0.019(2) 0.033(3) 0.042(3) -0.014(2) 0.001(2) -0.001(2)
C41 0.022(2) 0.025(3) 0.031(3) -0.015(2) -0.0102(19) 0.0009(19)
C42 0.019(2) 0.031(3) 0.048(3) -0.018(2) -0.012(2) 0.002(2)
C43 0.027(2) 0.027(3) 0.035(3) -0.018(2) -0.010(2) -0.003(2)
C44 0.021(2) 0.030(3) 0.023(2) -0.010(2) -0.0061(18) -0.0031(19)
C45 0.025(2) 0.029(3) 0.039(3) -0.016(2) -0.001(2) -0.007(2)
C46 0.043(3) 0.041(3) 0.037(3) -0.021(3) -0.018(2) 0.000(3)
C47 0.021(2) 0.030(3) 0.031(3) -0.014(2) -0.0017(19) -0.001(2)
C48 0.021(2) 0.027(3) 0.029(3) -0.007(2) -0.0049(19) -0.0064(19)
C49 0.032(3) 0.035(3) 0.028(3) -0.014(2) -0.012(2) 0.001(2)
C50 0.032(3) 0.022(3) 0.035(3) -0.014(2) -0.008(2) 0.000(2)
C51 0.046(3) 0.033(3) 0.029(3) -0.015(2) -0.006(2) 0.001(2)
C52 0.022(2) 0.023(2) 0.024(2) -0.0076(19) -0.0044(18) -0.0042(18)
C53 0.036(3) 0.040(3) 0.065(4) -0.031(3) -0.020(3) -0.003(2)
C54 0.036(3) 0.036(3) 0.035(3) -0.005(2) -0.014(2) 0.007(2)
C55 0.026(2) 0.030(3) 0.033(3) -0.015(2) -0.013(2) 0.001(2)
C56 0.030(3) 0.016(2) 0.036(3) -0.003(2) -0.015(2) -0.0045(19)
C57 0.031(3) 0.021(3) 0.042(3) -0.007(2) -0.018(2) 0.003(2)
C58 0.028(3) 0.055(4) 0.055(4) -0.021(3) -0.021(3) 0.005(3)
C59 0.020(2) 0.021(2) 0.025(2) -0.0118(19) -0.0029(18) -0.0030(18)
C60 0.025(2) 0.019(2) 0.024(2) -0.0062(19) -0.0061(18) -0.0093(18)
C61 0.028(2) 0.011(2) 0.023(2) -0.0052(18) -0.0060(18) -0.0036(17)
C62 0.025(2) 0.021(2) 0.029(3) -0.008(2) -0.0074(19) -0.0064(19)
C63 0.031(3) 0.035(3) 0.036(3) -0.010(2) -0.011(2) -0.014(2)
C64 0.042(3) 0.032(3) 0.030(3) -0.008(2) -0.012(2) -0.014(2)
C65 0.038(3) 0.025(3) 0.025(3) -0.008(2) -0.002(2) -0.016(2)
C66 0.015(2) 0.016(2) 0.021(2) -0.0042(18) -0.0011(17) -0.0016(17)
C67 0.016(2) 0.017(2) 0.021(2) -0.0034(18) -0.0052(17) -0.0024(17)
C68 0.017(2) 0.013(2) 0.022(2) -0.0038(17) -0.0072(17) -0.0030(16)
C69 0.018(2) 0.014(2) 0.023(2) -0.0045(18) -0.0046(17) -0.0034(17)
C70 0.013(2) 0.030(3) 0.030(3) -0.004(2) -0.0070(18) 0.0003(18)
C71 0.018(2) 0.038(3) 0.024(3) -0.001(2) -0.0063(19) -0.002(2)
C72 0.018(2) 0.026(3) 0.021(2) -0.0027(19) -0.0031(18) -0.0070(18)
C73 0.013(2) 0.024(2) 0.026(2) -0.009(2) -0.0037(17) 0.0003(17)
C74 0.013(2) 0.023(2) 0.030(3) -0.009(2) -0.0059(18) 0.0001(17)
C75 0.012(2) 0.020(2) 0.026(2) -0.0038(19) -0.0064(17) -0.0018(17)
C76 0.018(2) 0.023(2) 0.031(3) -0.009(2) -0.0098(19) -0.0005(18)
C77 0.027(3) 0.033(3) 0.035(3) -0.010(2) -0.009(2) -0.009(2)
C78 0.029(3) 0.039(3) 0.037(3) -0.006(2) -0.006(2) -0.018(2)
C79 0.019(2) 0.041(3) 0.028(3) -0.010(2) -0.0061(19) -0.006(2)
C80 0.019(2) 0.020(2) 0.033(3) -0.011(2) -0.0047(19) -0.0018(18)
C81 0.028(3) 0.032(3) 0.053(4) 0.001(3) 0.003(3) 0.000(2)
C82 0.026(3) 0.061(4) 0.056(4) -0.031(3) -0.001(3) -0.022(3)
C83 0.025(3) 0.031(3) 0.056(4) -0.025(3) -0.005(2) 0.001(2)
C84 0.025(3) 0.024(3) 0.048(3) -0.007(2) 0.004(2) -0.005(2)
C85 0.021(2) 0.022(3) 0.045(3) -0.016(2) -0.011(2) 0.0017(19)
C86 0.033(3) 0.024(3) 0.089(5) -0.023(3) 0.017(3) -0.009(2)
C87 0.023(3) 0.045(3) 0.058(4) -0.028(3) -0.006(2) 0.000(2)
C88 0.034(3) 0.055(4) 0.050(4) -0.029(3) -0.004(3) -0.021(3)
C89 0.024(3) 0.054(4) 0.039(3) -0.006(3) 0.001(2) -0.009(2)
C90 0.062(4) 0.063(4) 0.034(3) -0.009(3) -0.015(3) -0.034(3)
C91 0.0088(19) 0.016(2) 0.019(2) -0.0001(17) -0.0008(16) 0.0055(16)
C92 0.022(2) 0.022(2) 0.025(2) -0.007(2) -0.0021(19) 0.0004(19)
C93 0.016(2) 0.022(2) 0.037(3) -0.013(2) -0.0049(19) 0.0057(18)
C94 0.021(2) 0.026(3) 0.043(3) -0.020(2) -0.008(2) -0.0035(19)
C95 0.022(2) 0.018(2) 0.026(2) -0.0071(19) -0.0044(18) -0.0017(18)
C96 0.017(2) 0.022(2) 0.034(3) -0.011(2) -0.0060(19) -0.0023(18)
C97 0.019(2) 0.033(3) 0.032(3) -0.012(2) 0.001(2) -0.004(2)
C98 0.028(3) 0.024(3) 0.040(3) -0.016(2) -0.005(2) 0.002(2)
C99 0.016(2) 0.025(3) 0.030(3) -0.007(2) -0.0063(18) 0.0003(18)
C100 0.023(2) 0.035(3) 0.030(3) -0.016(2) -0.008(2) 0.002(2)
C101 0.026(3) 0.089(5) 0.027(3) -0.002(3) -0.011(2) 0.000(3)
C102 0.023(2) 0.031(3) 0.030(3) -0.013(2) -0.009(2) -0.005(2)
C103 0.054(4) 0.053(4) 0.028(3) -0.009(3) -0.006(3) -0.017(3)
C104 0.031(3) 0.061(4) 0.057(4) -0.038(3) 0.000(3) -0.009(3)
C105 0.050(4) 0.068(4) 0.049(4) -0.033(3) -0.008(3) -0.027(3)
C106 0.033(3) 0.041(3) 0.033(3) -0.008(2) -0.010(2) -0.008(2)
C107 0.035(3) 0.044(3) 0.038(3) -0.016(3) -0.010(2) -0.016(2)
C108 0.053(4) 0.070(5) 0.040(3) -0.033(3) 0.011(3) -0.029(3)
C109 0.059(4) 0.057(4) 0.058(4) -0.041(3) 0.001(3) -0.020(3)
C110 0.027(3) 0.035(3) 0.046(3) -0.020(3) -0.012(2) 0.000(2)
C111 0.057(4) 0.098(6) 0.033(3) -0.025(4) -0.013(3) -0.028(4)
C112 0.054(4) 0.082(5) 0.042(4) -0.010(3) -0.001(3) -0.050(4)
C113 0.028(3) 0.024(3) 0.042(3) -0.003(2) -0.004(2) -0.002(2)
C114 0.035(3) 0.032(3) 0.033(3) -0.007(2) -0.002(2) 0.010(2)
C115 0.048(3) 0.036(3) 0.031(3) -0.008(2) -0.008(3) 0.006(3)
C116 0.130(8) 0.070(5) 0.076(6) -0.041(5) -0.069(5) 0.036(5)
C117 0.022(2) 0.015(2) 0.023(2) -0.0040(19) -0.0104(18) 0.0024(18)
O12 0.035(2) 0.044(2) 0.045(2) -0.0096(19) -0.0111(17) -0.0020(18)
C118 0.044(4) 0.049(4) 0.066(5) 0.005(3) -0.012(3) 0.000(3)
C119 0.030(3) 0.046(3) 0.036(3) -0.013(3) -0.006(2) -0.005(2)

loop_
_atom_type_symbol
_atom_type_description
_atom_type_scat_dispersion_real
_atom_type_scat_dispersion_imag
_atom_type_scat_source
C C 0.0033 0.0016 'International Tables Vol C Tables 4.2.6.8 and 6.1.1.4'
H H 0.0000 0.0000 'International Tables Vol C Tables 4.2.6.8 and 6.1.1.4'
N N 0.0061 0.0033 'International Tables Vol C Tables 4.2.6.8 and 6.1.1.4'
O O 0.0106 0.0060 'International Tables Vol C Tables 4.2.6.8 and 6.1.1.4'
S S 0.1246 0.1234 'International Tables Vol C Tables 4.2.6.8 and 6.1.1.4'
U U -9.6767 9.6646 'International Tables Vol C Tables 4.2.6.8 and 6.1.1.4'

loop_
_geom_angle_atom_site_label_1
_geom_angle_atom_site_label_2
_geom_angle_atom_site_label_3
_geom_angle
_geom_angle_site_symmetry_1
_geom_angle_site_symmetry_3
O3 U1 O2 100.27(11) . .
O3 U1 O1 109.30(11) . .
O2 U1 O1 121.31(11) . .
O3 U1 O4 167.28(10) . .
O2 U1 O4 76.40(11) . .
O1 U1 O4 82.53(10) . .
O3 U1 N1 72.38(11) . .
O2 U1 N1 70.33(10) . .
O1 U1 N1 72.17(11) . .
O4 U1 N1 116.98(10) . .
O3 U1 S2 92.80(8) . .
O2 U1 S2 149.03(8) . .
O1 U1 S2 79.33(8) . .
O4 U1 S2 84.68(7) . .
N1 U1 S2 140.65(8) . .
O3 U1 S1 86.08(8) . .
O2 U1 S1 90.98(8) . .
O1 U1 S1 139.13(8) . .
O4 U1 S1 81.74(7) . .
N1 U1 S1 147.75(8) . .
S2 U1 S1 61.84(3) . .
O6 U2 O8 154.39(11) . .
O6 U2 O7 88.91(11) . .
O8 U2 O7 85.40(11) . .
O6 U2 O11 85.73(11) . .
O8 U2 O11 94.32(11) . .
O7 U2 O11 166.91(11) . .
O6 U2 O9 95.56(11) . .
O8 U2 O9 110.02(11) . .
O7 U2 O9 105.82(11) . .
O11 U2 O9 86.60(11) . .
O6 U2 N2 76.17(11) . .
O8 U2 N2 78.23(11) . .
O7 U2 N2 78.51(11) . .
O11 U2 N2 88.61(11) . .
O9 U2 N2 170.74(11) . .
C117 S1 U1 88.21(15) . .
C117 S2 U1 89.07(15) . .
C3 O1 U1 149.9(3) . .
C10 O2 U1 147.0(3) . .
C17 O3 U1 148.3(3) . .
C55 O4 C56 112.9(3) . .
C55 O4 U1 118.3(3) . .
C56 O4 U1 128.7(3) . .
C57 O5 C58 112.1(4) . .
C61 O6 U2 146.0(3) . .
C68 O7 U2 128.1(3) . .
C75 O8 U2 139.5(3) . .
C114 O9 C113 113.8(4) . .
C114 O9 U2 127.3(3) . .
C113 O9 U2 118.2(3) . .
C115 O10 C116 111.3(6) . .
C117 O11 U2 165.6(3) . .
C1 N1 C8 108.4(3) . .
C1 N1 C15 108.3(3) . .
C8 N1 C15 110.7(3) . .
C1 N1 U1 111.0(2) . .
C8 N1 U1 108.6(2) . .
C15 N1 U1 109.9(2) . .
C59 N2 C66 110.7(3) . .
C59 N2 C73 105.5(3) . .
C66 N2 C73 110.1(3) . .
C59 N2 U2 109.1(3) . .
C66 N2 U2 114.6(2) . .
C73 N2 U2 106.4(3) . .
N1 C1 C2 116.4(3) . .
N1 C1 H1A 108.2 . .
C2 C1 H1A 108.2 . .
N1 C1 H1B 108.2 . .
C2 C1 H1B 108.2 . .
H1A C1 H1B 107.3 . .
C7 C2 C3 120.4(4) . .
C7 C2 C1 118.8(4) . .
C3 C2 C1 120.4(4) . .
O1 C3 C2 116.8(4) . .
O1 C3 C4 123.0(4) . .
C2 C3 C4 120.2(4) . .
C5 C4 C3 116.6(4) . .
C5 C4 C22 121.0(4) . .
C3 C4 C22 122.4(4) . .
C6 C5 C4 124.0(4) . .
C6 C5 H5 118.0 . .
C4 C5 H5 118.0 . .
C7 C6 C5 117.6(4) . .
C7 C6 C32 120.5(4) . .
C5 C6 C32 121.9(4) . .
C6 C7 C2 121.1(4) . .
C6 C7 H7 119.4 . .
C2 C7 H7 119.4 . .
N1 C8 C9 116.2(3) . .
N1 C8 H8A 108.2 . .
C9 C8 H8A 108.2 . .
N1 C8 H8B 108.2 . .
C9 C8 H8B 108.2 . .
H8A C8 H8B 107.4 . .
C14 C9 C10 119.7(4) . .
C14 C9 C8 117.7(4) . .
C10 C9 C8 122.3(4) . .
O2 C10 C9 118.1(4) . .
O2 C10 C11 121.8(4) . .
C9 C10 C11 120.1(4) . .
C12 C11 C10 117.0(4) . .
C12 C11 C33 120.5(4) . .
C10 C11 C33 122.5(4) . .
C11 C12 C13 123.9(4) . .
C11 C12 H12 118.1 . .
C13 C12 H12 118.1 . .
C14 C13 C12 117.0(4) . .
C14 C13 C43 122.1(4) . .
C12 C13 C43 120.9(4) . .
C13 C14 C9 122.0(4) . .
C13 C14 H14 119.0 . .
C9 C14 H14 119.0 . .
N1 C15 C16 113.8(4) . .
N1 C15 H15A 108.8 . .
C16 C15 H15A 108.8 . .
N1 C15 H15B 108.8 . .
C16 C15 H15B 108.8 . .
H15A C15 H15B 107.7 . .
C21 C16 C17 119.3(4) . .
C21 C16 C15 120.0(4) . .
C17 C16 C15 120.7(4) . .
O3 C17 C16 117.0(4) . .
O3 C17 C18 121.8(4) . .
C16 C17 C18 121.2(4) . .
C19 C18 C17 116.0(4) . .
C19 C18 C44 121.0(4) . .
C17 C18 C44 122.8(4) . .
C20 C19 C18 124.2(4) . .
C20 C19 H19 117.9 . .
C18 C19 H19 117.9 . .
C19 C20 C21 118.0(4) . .
C19 C20 C54 120.8(4) . .
C21 C20 C54 121.3(5) . .
C20 C21 C16 121.2(4) . .
C20 C21 H21 119.4 . .
C16 C21 H21 119.4 . .
C4 C22 C26 112.5(3) . .
C4 C22 C27 111.1(3) . .
C26 C22 C27 106.8(4) . .
C4 C22 C30 109.3(3) . .
C26 C22 C30 107.9(4) . .
C27 C22 C30 109.0(3) . .
C28 C23 C31 110.4(4) . .
C28 C23 C26 109.3(4) . .
C31 C23 C26 109.2(4) . .
C28 C23 H23 109.3 . .
C31 C23 H23 109.3 . .
C26 C23 H23 109.3 . .
C28 C24 C30 109.8(4) . .
C28 C24 C29 109.5(4) . .
C30 C24 C29 109.0(4) . .
C28 C24 H24 109.5 . .
C30 C24 H24 109.5 . .
C29 C24 H24 109.5 . .
C31 C25 C29 110.7(4) . .
C31 C25 C27 109.8(4) . .
C29 C25 C27 109.2(4) . .
C31 C25 H25 109.0 . .
C29 C25 H25 109.0 . .
C27 C25 H25 109.0 . .
C23 C26 C22 111.0(4) . .
C23 C26 H26A 109.4 . .
C22 C26 H26A 109.4 . .
C23 C26 H26B 109.4 . .
C22 C26 H26B 109.4 . .
H26A C26 H26B 108.0 . .
C25 C27 C22 110.6(4) . .
C25 C27 H27A 109.5 . .
C22 C27 H27A 109.5 . .
C25 C27 H27B 109.5 . .
C22 C27 H27B 109.5 . .
H27A C27 H27B 108.1 . .
C24 C28 C23 109.5(4) . .
C24 C28 H28A 109.8 . .
C23 C28 H28A 109.8 . .
C24 C28 H28B 109.8 . .
C23 C28 H28B 109.8 . .
H28A C28 H28B 108.2 . .
C25 C29 C24 109.3(4) . .
C25 C29 H29A 109.8 . .
C24 C29 H29A 109.8 . .
C25 C29 H29B 109.8 . .
C24 C29 H29B 109.8 . .
H29A C29 H29B 108.3 . .
C24 C30 C22 110.6(4) . .
C24 C30 H30A 109.5 . .
C22 C30 H30A 109.5 . .
C24 C30 H30B 109.5 . .
C22 C30 H30B 109.5 . .
H30A C30 H30B 108.1 . .
C25 C31 C23 108.4(4) . .
C25 C31 H31A 110.0 . .
C23 C31 H31A 110.0 . .
C25 C31 H31B 110.0 . .
C23 C31 H31B 110.0 . .
H31A C31 H31B 108.4 . .
C6 C32 H32A 109.5 . .
C6 C32 H32B 109.5 . .
H32A C32 H32B 109.5 . .
C6 C32 H32C 109.5 . .
H32A C32 H32C 109.5 . .
H32B C32 H32C 109.5 . .
C11 C33 C41 109.0(3) . .
C11 C33 C38 111.8(3) . .
C41 C33 C38 107.7(4) . .
C11 C33 C37 112.3(3) . .
C41 C33 C37 109.2(4) . .
C38 C33 C37 106.8(3) . .
C39 C34 C42 110.6(4) . .
C39 C34 C37 110.0(4) . .
C42 C34 C37 109.6(4) . .
C39 C34 H34 108.9 . .
C42 C34 H34 108.9 . .
C37 C34 H34 108.9 . .
C41 C35 C39 109.4(4) . .
C41 C35 C40 110.2(4) . .
C39 C35 C40 108.8(4) . .
C41 C35 H35 109.5 . .
C39 C35 H35 109.5 . .
C40 C35 H35 109.5 . .
C40 C36 C42 110.7(4) . .
C40 C36 C38 109.7(4) . .
C42 C36 C38 109.8(4) . .
C40 C36 H36 108.9 . .
C42 C36 H36 108.9 . .
C38 C36 H36 108.9 . .
C34 C37 C33 110.2(4) . .
C34 C37 H37A 109.6 . .
C33 C37 H37A 109.6 . .
C34 C37 H37B 109.6 . .
C33 C37 H37B 109.6 . .
H37A C37 H37B 108.1 . .
C36 C38 C33 111.1(4) . .
C36 C38 H38A 109.4 . .
C33 C38 H38A 109.4 . .
C36 C38 H38B 109.4 . .
C33 C38 H38B 109.4 . .
H38A C38 H38B 108.0 . .
C34 C39 C35 109.4(4) . .
C34 C39 H39A 109.8 . .
C35 C39 H39A 109.8 . .
C34 C39 H39B 109.8 . .
C35 C39 H39B 109.8 . .
H39A C39 H39B 108.2 . .
C36 C40 C35 108.6(4) . .
C36 C40 H40A 110.0 . .
C35 C40 H40A 110.0 . .
C36 C40 H40B 110.0 . .
C35 C40 H40B 110.0 . .
H40A C40 H40B 108.4 . .
C35 C41 C33 111.0(4) . .
C35 C41 H41A 109.4 . .
C33 C41 H41A 109.4 . .
C35 C41 H41B 109.4 . .
C33 C41 H41B 109.4 . .
H41A C41 H41B 108.0 . .
C36 C42 C34 107.5(4) . .
C36 C42 H42A 110.2 . .
C34 C42 H42A 110.2 . .
C36 C42 H42B 110.2 . .
C34 C42 H42B 110.2 . .
H42A C42 H42B 108.5 . .
C13 C43 H43A 109.5 . .
C13 C43 H43B 109.5 . .
H43A C43 H43B 109.5 . .
C13 C43 H43C 109.5 . .
H43A C43 H43C 109.5 . .
H43B C43 H43C 109.5 . .
C18 C44 C52 109.0(4) . .
C18 C44 C49 112.7(4) . .
C52 C44 C49 108.0(4) . .
C18 C44 C48 112.4(4) . .
C52 C44 C48 108.1(4) . .
C49 C44 C48 106.4(4) . .
C53 C45 C48 110.4(4) . .
C53 C45 C50 109.6(4) . .
C48 C45 C50 110.4(4) . .
C53 C45 H45 108.8 . .
C48 C45 H45 108.8 . .
C50 C45 H45 108.8 . .
C49 C46 C51 109.8(4) . .
C49 C46 C53 109.4(4) . .
C51 C46 C53 109.6(4) . .
C49 C46 H46 109.3 . .
C51 C46 H46 109.3 . .
C53 C46 H46 109.3 . .
C50 C47 C51 109.9(4) . .
C50 C47 C52 108.6(4) . .
C51 C47 C52 109.6(4) . .
C50 C47 H47 109.6 . .
C51 C47 H47 109.6 . .
C52 C47 H47 109.6 . .
C45 C48 C44 110.3(4) . .
C45 C48 H48A 109.6 . .
C44 C48 H48A 109.6 . .
C45 C48 H48B 109.6 . .
C44 C48 H48B 109.6 . .
H48A C48 H48B 108.1 . .
C46 C49 C44 112.2(4) . .
C46 C49 H49A 109.2 . .
C44 C49 H49A 109.2 . .
C46 C49 H49B 109.2 . .
C44 C49 H49B 109.2 . .
H49A C49 H49B 107.9 . .
C47 C50 C45 109.1(4) . .
C47 C50 H50A 109.9 . .
C45 C50 H50A 109.9 . .
C47 C50 H50B 109.9 . .
C45 C50 H50B 109.9 . .
H50A C50 H50B 108.3 . .
C47 C51 C46 109.2(4) . .
C47 C51 H51A 109.9 . .
C46 C51 H51A 109.9 . .
C47 C51 H51B 109.9 . .
C46 C51 H51B 109.9 . .
H51A C51 H51B 108.3 . .
C44 C52 C47 111.6(4) . .
C44 C52 H52A 109.3 . .
C47 C52 H52A 109.3 . .
C44 C52 H52B 109.3 . .
C47 C52 H52B 109.3 . .
H52A C52 H52B 108.0 . .
C45 C53 C46 108.0(4) . .
C45 C53 H53A 110.1 . .
C46 C53 H53A 110.1 . .
C45 C53 H53B 110.1 . .
C46 C53 H53B 110.1 . .
H53A C53 H53B 108.4 . .
C20 C54 H54A 109.5 . .
C20 C54 H54B 109.5 . .
H54A C54 H54B 109.5 . .
C20 C54 H54C 109.5 . .
H54A C54 H54C 109.5 . .
H54B C54 H54C 109.5 . .
O4 C55 H55A 109.5 . .
O4 C55 H55B 109.5 . .
H55A C55 H55B 109.5 . .
O4 C55 H55C 109.5 . .
H55A C55 H55C 109.5 . .
H55B C55 H55C 109.5 . .
O4 C56 C57 114.4(4) . .
O4 C56 H56A 108.7 . .
C57 C56 H56A 108.7 . .
O4 C56 H56B 108.7 . .
C57 C56 H56B 108.7 . .
H56A C56 H56B 107.6 . .
O5 C57 C56 110.6(4) . .
O5 C57 H57A 109.5 . .
C56 C57 H57A 109.5 . .
O5 C57 H57B 109.5 . .
C56 C57 H57B 109.5 . .
H57A C57 H57B 108.1 . .
O5 C58 H58A 109.5 . .
O5 C58 H58B 109.5 . .
H58A C58 H58B 109.5 . .
O5 C58 H58C 109.5 . .
H58A C58 H58C 109.5 . .
H58B C58 H58C 109.5 . .
N2 C59 C60 117.0(4) . .
N2 C59 H59A 108.1 . .
C60 C59 H59A 108.1 . .
N2 C59 H59B 108.1 . .
C60 C59 H59B 108.1 . .
H59A C59 H59B 107.3 . .
C65 C60 C61 120.5(4) . .
C65 C60 C59 119.3(4) . .
C61 C60 C59 120.0(4) . .
O6 C61 C60 116.9(4) . .
O6 C61 C62 123.0(4) . .
C60 C61 C62 120.0(4) . .
C63 C62 C61 116.5(4) . .
C63 C62 C80 121.5(4) . .
C61 C62 C80 122.0(4) . .
C64 C63 C62 124.4(5) . .
C64 C63 H63 117.8 . .
C62 C63 H63 117.8 . .
C63 C64 C65 117.3(5) . .
C63 C64 C90 121.3(5) . .
C65 C64 C90 121.4(5) . .
C60 C65 C64 120.9(5) . .
C60 C65 H65 119.6 . .
C64 C65 H65 119.6 . .
N2 C66 C67 117.8(3) . .
N2 C66 H66A 107.9 . .
C67 C66 H66A 107.9 . .
N2 C66 H66B 107.9 . .
C67 C66 H66B 107.9 . .
H66A C66 H66B 107.2 . .
C72 C67 C68 119.2(4) . .
C72 C67 C66 119.7(4) . .
C68 C67 C66 120.8(4) . .
O7 C68 C67 117.6(4) . .
O7 C68 C69 121.3(4) . .
C67 C68 C69 121.1(4) . .
C70 C69 C68 116.4(4) . .
C70 C69 C91 122.2(4) . .
C68 C69 C91 121.0(4) . .
C69 C70 C71 124.1(4) . .
C69 C70 H70 117.9 . .
C71 C70 H70 117.9 . .
C70 C71 C72 117.4(4) . .
C70 C71 C101 121.4(4) . .
C72 C71 C101 121.2(4) . .
C67 C72 C71 121.7(4) . .
C67 C72 H72 119.2 . .
C71 C72 H72 119.2 . .
C74 C73 N2 115.5(4) . .
C74 C73 H73A 108.4 . .
N2 C73 H73A 108.4 . .
C74 C73 H73B 108.4 . .
N2 C73 H73B 108.4 . .
H73A C73 H73B 107.5 . .
C79 C74 C75 120.3(4) . .
C79 C74 C73 118.8(4) . .
C75 C74 C73 120.9(4) . .
O8 C75 C74 117.1(4) . .
O8 C75 C76 122.4(4) . .
C74 C75 C76 120.5(4) . .
C77 C76 C75 116.6(4) . .
C77 C76 C102 120.7(4) . .
C75 C76 C102 122.7(4) . .
C78 C77 C76 123.8(5) . .
C78 C77 H77 118.1 . .
C76 C77 H77 118.1 . .
C77 C78 C79 118.1(5) . .
C77 C78 C112 120.9(5) . .
C79 C78 C112 121.0(5) . .
C78 C79 C74 120.7(5) . .
C78 C79 H79 119.6 . .
C74 C79 H79 119.6 . .
C85 C80 C62 110.6(4) . .
C85 C80 C88 108.4(4) . .
C62 C80 C88 112.3(4) . .
C85 C80 C84 108.5(4) . .
C62 C80 C84 109.7(4) . .
C88 C80 C84 107.3(4) . .
C89 C81 C86 109.4(4) . .
C89 C81 C84 109.7(5) . .
C86 C81 C84 109.0(5) . .
C89 C81 H81 109.6 . .
C86 C81 H81 109.6 . .
C84 C81 H81 109.6 . .
C86 C82 C87 110.5(5) . .
C86 C82 C88 109.6(5) . .
C87 C82 C88 107.9(5) . .
C86 C82 H82 109.6 . .
C87 C82 H82 109.6 . .
C88 C82 H82 109.6 . .
C89 C83 C87 110.7(5) . .
C89 C83 C85 109.5(4) . .
C87 C83 C85 108.6(5) . .
C89 C83 H83 109.3 . .
C87 C83 H83 109.3 . .
C85 C83 H83 109.3 . .
C81 C84 C80 110.9(4) . .
C81 C84 H84A 109.5 . .
C80 C84 H84A 109.5 . .
C81 C84 H84B 109.5 . .
C80 C84 H84B 109.5 . .
H84A C84 H84B 108.1 . .
C80 C85 C83 110.0(4) . .
C80 C85 H85A 109.7 . .
C83 C85 H85A 109.7 . .
C80 C85 H85B 109.7 . .
C83 C85 H85B 109.7 . .
H85A C85 H85B 108.2 . .
C81 C86 C82 109.8(4) . .
C81 C86 H86A 109.7 . .
C82 C86 H86A 109.7 . .
C81 C86 H86B 109.7 . .
C82 C86 H86B 109.7 . .
H86A C86 H86B 108.2 . .
C83 C87 C82 109.0(4) . .
C83 C87 H87A 109.9 . .
C82 C87 H87A 109.9 . .
C83 C87 H87B 109.9 . .
C82 C87 H87B 109.9 . .
H87A C87 H87B 108.3 . .
C82 C88 C80 110.8(4) . .
C82 C88 H88A 109.5 . .
C80 C88 H88A 109.5 . .
C82 C88 H88B 109.5 . .
C80 C88 H88B 109.5 . .
H88A C88 H88B 108.1 . .
C83 C89 C81 110.7(5) . .
C83 C89 H89A 109.5 . .
C81 C89 H89A 109.5 . .
C83 C89 H89B 109.5 . .
C81 C89 H89B 109.5 . .
H89A C89 H89B 108.1 . .
C64 C90 H90A 109.5 . .
C64 C90 H90B 109.5 . .
H90A C90 H90B 109.5 . .
C64 C90 H90C 109.5 . .
H90A C90 H90C 109.5 . .
H90B C90 H90C 109.5 . .
C96 C91 C69 109.4(3) . .
C96 C91 C99 109.3(4) . .
C69 C91 C99 111.2(3) . .
C96 C91 C95 109.8(4) . .
C69 C91 C95 111.8(3) . .
C99 C91 C95 105.3(3) . .
C100 C92 C97 109.7(4) . .
C100 C92 C95 110.1(4) . .
C97 C92 C95 108.8(4) . .
C100 C92 H92 109.4 . .
C97 C92 H92 109.4 . .
C95 C92 H92 109.4 . .
C99 C93 C98 109.9(4) . .
C99 C93 C97 110.7(4) . .
C98 C93 C97 109.3(4) . .
C99 C93 H93 109.0 . .
C98 C93 H93 109.0 . .
C97 C93 H93 109.0 . .
C100 C94 C96 109.8(4) . .
C100 C94 C98 109.3(4) . .
C96 C94 C98 109.4(4) . .
C100 C94 H94 109.4 . .
C96 C94 H94 109.4 . .
C98 C94 H94 109.4 . .
C92 C95 C91 110.7(4) . .
C92 C95 H95A 109.5 . .
C91 C95 H95A 109.5 . .
C92 C95 H95B 109.5 . .
C91 C95 H95B 109.5 . .
H95A C95 H95B 108.1 . .
C91 C96 C94 111.1(4) . .
C91 C96 H96A 109.4 . .
C94 C96 H96A 109.4 . .
C91 C96 H96B 109.4 . .
C94 C96 H96B 109.4 . .
H96A C96 H96B 108.0 . .
C92 C97 C93 108.6(4) . .
C92 C97 H97A 110.0 . .
C93 C97 H97A 110.0 . .
C92 C97 H97B 110.0 . .
C93 C97 H97B 110.0 . .
H97A C97 H97B 108.4 . .
C93 C98 C94 108.6(4) . .
C93 C98 H98A 110.0 . .
C94 C98 H98A 110.0 . .
C93 C98 H98B 110.0 . .
C94 C98 H98B 110.0 . .
H98A C98 H98B 108.3 . .
C93 C99 C91 110.3(4) . .
C93 C99 H99A 109.6 . .
C91 C99 H99A 109.6 . .
C93 C99 H99B 109.6 . .
C91 C99 H99B 109.6 . .
H99A C99 H99B 108.1 . .
C94 C100 C92 109.7(4) . .
C94 C100 H10A 109.7 . .
C92 C100 H10A 109.7 . .
C94 C100 H10B 109.7 . .
C92 C100 H10B 109.7 . .
H10A C100 H10B 108.2 . .
C71 C101 H10C 109.5 . .
C71 C101 H10D 109.5 . .
H10C C101 H10D 109.5 . .
C71 C101 H10E 109.5 . .
H10C C101 H10E 109.5 . .
H10D C101 H10E 109.5 . .
C76 C102 C106 111.5(4) . .
C76 C102 C107 111.3(4) . .
C106 C102 C107 107.2(4) . .
C76 C102 C110 110.8(4) . .
C106 C102 C110 109.1(4) . .
C107 C102 C110 106.7(4) . .
C106 C103 C108 110.0(5) . .
C106 C103 C111 109.4(5) . .
C108 C103 C111 108.5(5) . .
C106 C103 H103 109.7 . .
C108 C103 H103 109.7 . .
C111 C103 H103 109.7 . .
C110 C104 C108 109.1(5) . .
C110 C104 C109 109.5(5) . .
C108 C104 C109 109.4(5) . .
C110 C104 H104 109.6 . .
C108 C104 H104 109.6 . .
C109 C104 H104 109.6 . .
C111 C105 C109 110.8(5) . .
C111 C105 C107 110.6(5) . .
C109 C105 C107 108.5(5) . .
C111 C105 H105 109.0 . .
C109 C105 H105 109.0 . .
C107 C105 H105 109.0 . .
C103 C106 C102 111.4(5) . .
C103 C106 H10F 109.3 . .
C102 C106 H10F 109.3 . .
C103 C106 H10G 109.3 . .
C102 C106 H10G 109.3 . .
H10F C106 H10G 108.0 . .
C105 C107 C102 111.2(4) . .
C105 C107 H10H 109.4 . .
C102 C107 H10H 109.4 . .
C105 C107 H10I 109.4 . .
C102 C107 H10I 109.4 . .
H10H C107 H10I 108.0 . .
C103 C108 C104 110.4(5) . .
C103 C108 H10J 109.6 . .
C104 C108 H10J 109.6 . .
C103 C108 H10K 109.6 . .
C104 C108 H10K 109.6 . .
H10J C108 H10K 108.1 . .
C105 C109 C104 108.7(5) . .
C105 C109 H10L 110.0 . .
C104 C109 H10L 110.0 . .
C105 C109 H10M 110.0 . .
C104 C109 H10M 110.0 . .
H10L C109 H10M 108.3 . .
C104 C110 C102 110.7(4) . .
C104 C110 H11A 109.5 . .
C102 C110 H11A 109.5 . .
C104 C110 H11B 109.5 . .
C102 C110 H11B 109.5 . .
H11A C110 H11B 108.1 . .
C105 C111 C103 109.1(5) . .
C105 C111 H11C 109.9 . .
C103 C111 H11C 109.9 . .
C105 C111 H11D 109.9 . .
C103 C111 H11D 109.9 . .
H11C C111 H11D 108.3 . .
C78 C112 H11E 109.5 . .
C78 C112 H11F 109.5 . .
H11E C112 H11F 109.5 . .
C78 C112 H11G 109.5 . .
H11E C112 H11G 109.5 . .
H11F C112 H11G 109.5 . .
O9 C113 H11H 109.5 . .
O9 C113 H11I 109.5 . .
H11H C113 H11I 109.5 . .
O9 C113 H11J 109.5 . .
H11H C113 H11J 109.5 . .
H11I C113 H11J 109.5 . .
O9 C114 C115 115.5(4) . .
O9 C114 H11K 108.4 . .
C115 C114 H11K 108.4 . .
O9 C114 H11L 108.4 . .
C115 C114 H11L 108.4 . .
H11K C114 H11L 107.5 . .
O10 C115 C114 109.0(5) . .
O10 C115 H11M 109.9 . .
C114 C115 H11M 109.9 . .
O10 C115 H11N 109.9 . .
C114 C115 H11N 109.9 . .
H11M C115 H11N 108.3 . .
O10 C116 H11O 109.5 . .
O10 C116 H11P 109.5 . .
H11O C116 H11P 109.5 . .
O10 C116 H11Q 109.5 . .
H11O C116 H11Q 109.5 . .
H11P C116 H11Q 109.5 . .
O11 C117 S2 119.5(3) . .
O11 C117 S1 119.6(3) . .
S2 C117 S1 120.9(3) . .
C119 O12 C118 111.0(4) . .
O12 C118 H11R 109.5 . .
O12 C118 H11S 109.5 . .
H11R C118 H11S 109.5 . .
O12 C118 H11T 109.5 . .
H11R C118 H11T 109.5 . .
H11S C118 H11T 109.5 . .
O12 C119 C119 107.2(5) . 2_767
O12 C119 H11U 110.3 . .
C119 C119 H11U 110.3 2_767 .
O12 C119 H11V 110.3 . .
C119 C119 H11V 110.3 2_767 .
H11U C119 H11V 108.5 . .

loop_
_geom_bond_atom_site_label_1
_geom_bond_atom_site_label_2
_geom_bond_distance
_geom_bond_site_symmetry_2
U1 O3 2.150(3) .
U1 O2 2.158(3) .
U1 O1 2.168(3) .
U1 O4 2.547(3) .
U1 N1 2.601(3) .
U1 S2 2.8917(11) .
U1 S1 2.9107(11) .
U2 O6 2.127(3) .
U2 O8 2.144(3) .
U2 O7 2.157(3) .
U2 O11 2.260(3) .
U2 O9 2.494(3) .
U2 N2 2.526(3) .
S1 C117 1.720(5) .
S2 C117 1.708(4) .
O1 C3 1.356(5) .
O2 C10 1.356(5) .
O3 C17 1.351(5) .
O4 C55 1.431(5) .
O4 C56 1.452(5) .
O5 C57 1.402(6) .
O5 C58 1.438(6) .
O6 C61 1.362(5) .
O7 C68 1.366(5) .
O8 C75 1.362(5) .
O9 C114 1.441(6) .
O9 C113 1.443(6) .
O10 C115 1.398(7) .
O10 C116 1.420(8) .
O11 C117 1.282(5) .
N1 C1 1.490(5) .
N1 C8 1.492(5) .
N1 C15 1.495(5) .
N2 C59 1.494(5) .
N2 C66 1.495(5) .
N2 C73 1.506(5) .
C1 C2 1.506(6) .
C1 H1A 0.9900 .
C1 H1B 0.9900 .
C2 C7 1.390(6) .
C2 C3 1.397(6) .
C3 C4 1.415(6) .
C4 C5 1.400(6) .
C4 C22 1.535(6) .
C5 C6 1.387(6) .
C5 H5 0.9500 .
C6 C7 1.383(6) .
C6 C32 1.517(6) .
C7 H7 0.9500 .
C8 C9 1.516(6) .
C8 H8A 0.9900 .
C8 H8B 0.9900 .
C9 C14 1.391(6) .
C9 C10 1.400(6) .
C10 C11 1.419(6) .
C11 C12 1.392(6) .
C11 C33 1.535(6) .
C12 C13 1.399(6) .
C12 H12 0.9500 .
C13 C14 1.383(6) .
C13 C43 1.509(6) .
C14 H14 0.9500 .
C15 C16 1.510(6) .
C15 H15A 0.9900 .
C15 H15B 0.9900 .
C16 C21 1.395(6) .
C16 C17 1.398(6) .
C17 C18 1.420(6) .
C18 C19 1.401(6) .
C18 C44 1.524(6) .
C19 C20 1.374(7) .
C19 H19 0.9500 .
C20 C21 1.393(7) .
C20 C54 1.520(7) .
C21 H21 0.9500 .
C22 C26 1.543(6) .
C22 C27 1.545(6) .
C22 C30 1.544(6) .
C23 C28 1.526(7) .
C23 C31 1.530(6) .
C23 C26 1.542(6) .
C23 H23 1.0000 .
C24 C28 1.519(7) .
C24 C30 1.535(6) .
C24 C29 1.542(6) .
C24 H24 1.0000 .
C25 C31 1.520(6) .
C25 C29 1.524(7) .
C25 C27 1.538(6) .
C25 H25 1.0000 .
C26 H26A 0.9900 .
C26 H26B 0.9900 .
C27 H27A 0.9900 .
C27 H27B 0.9900 .
C28 H28A 0.9900 .
C28 H28B 0.9900 .
C29 H29A 0.9900 .
C29 H29B 0.9900 .
C30 H30A 0.9900 .
C30 H30B 0.9900 .
C31 H31A 0.9900 .
C31 H31B 0.9900 .
C32 H32A 0.9800 .
C32 H32B 0.9800 .
C32 H32C 0.9800 .
C33 C41 1.536(6) .
C33 C38 1.542(6) .
C33 C37 1.543(6) .
C34 C39 1.520(7) .
C34 C42 1.529(7) .
C34 C37 1.544(6) .
C34 H34 1.0000 .
C35 C41 1.533(6) .
C35 C39 1.533(7) .
C35 C40 1.534(7) .
C35 H35 1.0000 .
C36 C40 1.524(7) .
C36 C42 1.526(7) .
C36 C38 1.537(6) .
C36 H36 1.0000 .
C37 H37A 0.9900 .
C37 H37B 0.9900 .
C38 H38A 0.9900 .
C38 H38B 0.9900 .
C39 H39A 0.9900 .
C39 H39B 0.9900 .
C40 H40A 0.9900 .
C40 H40B 0.9900 .
C41 H41A 0.9900 .
C41 H41B 0.9900 .
C42 H42A 0.9900 .
C42 H42B 0.9900 .
C43 H43A 0.9800 .
C43 H43B 0.9800 .
C43 H43C 0.9800 .
C44 C52 1.536(6) .
C44 C49 1.543(6) .
C44 C48 1.547(6) .
C45 C53 1.523(7) .
C45 C48 1.532(7) .
C45 C50 1.536(7) .
C45 H45 1.0000 .
C46 C49 1.514(7) .
C46 C51 1.532(7) .
C46 C53 1.544(8) .
C46 H46 1.0000 .
C47 C50 1.523(7) .
C47 C51 1.526(7) .
C47 C52 1.540(6) .
C47 H47 1.0000 .
C48 H48A 0.9900 .
C48 H48B 0.9900 .
C49 H49A 0.9900 .
C49 H49B 0.9900 .
C50 H50A 0.9900 .
C50 H50B 0.9900 .
C51 H51A 0.9900 .
C51 H51B 0.9900 .
C52 H52A 0.9900 .
C52 H52B 0.9900 .
C53 H53A 0.9900 .
C53 H53B 0.9900 .
C54 H54A 0.9800 .
C54 H54B 0.9800 .
C54 H54C 0.9800 .
C55 H55A 0.9800 .
C55 H55B 0.9800 .
C55 H55C 0.9800 .
C56 C57 1.496(7) .
C56 H56A 0.9900 .
C56 H56B 0.9900 .
C57 H57A 0.9900 .
C57 H57B 0.9900 .
C58 H58A 0.9800 .
C58 H58B 0.9800 .
C58 H58C 0.9800 .
C59 C60 1.506(6) .
C59 H59A 0.9900 .
C59 H59B 0.9900 .
C60 C65 1.388(6) .
C60 C61 1.400(6) .
C61 C62 1.416(6) .
C62 C63 1.394(7) .
C62 C80 1.533(6) .
C63 C64 1.384(7) .
C63 H63 0.9500 .
C64 C65 1.394(7) .
C64 C90 1.503(7) .
C65 H65 0.9500 .
C66 C67 1.507(6) .
C66 H66A 0.9900 .
C66 H66B 0.9900 .
C67 C72 1.386(6) .
C67 C68 1.404(6) .
C68 C69 1.422(6) .
C69 C70 1.388(6) .
C69 C91 1.545(6) .
C70 C71 1.392(7) .
C70 H70 0.9500 .
C71 C72 1.397(6) .
C71 C101 1.497(7) .
C72 H72 0.9500 .
C73 C74 1.495(6) .
C73 H73A 0.9900 .
C73 H73B 0.9900 .
C74 C79 1.393(6) .
C74 C75 1.393(6) .
C75 C76 1.409(6) .
C76 C77 1.402(7) .
C76 C102 1.529(6) .
C77 C78 1.379(7) .
C77 H77 0.9500 .
C78 C79 1.382(7) .
C78 C112 1.512(7) .
C79 H79 0.9500 .
C80 C85 1.531(6) .
C80 C88 1.540(7) .
C80 C84 1.552(7) .
C81 C89 1.508(8) .
C81 C86 1.510(9) .
C81 C84 1.530(7) .
C81 H81 1.0000 .
C82 C86 1.523(9) .
C82 C87 1.533(8) .
C82 C88 1.538(7) .
C82 H82 1.0000 .
C83 C89 1.501(8) .
C83 C87 1.518(7) .
C83 C85 1.554(7) .
C83 H83 1.0000 .
C84 H84A 0.9900 .
C84 H84B 0.9900 .
C85 H85A 0.9900 .
C85 H85B 0.9900 .
C86 H86A 0.9900 .
C86 H86B 0.9900 .
C87 H87A 0.9900 .
C87 H87B 0.9900 .
C88 H88A 0.9900 .
C88 H88B 0.9900 .
C89 H89A 0.9900 .
C89 H89B 0.9900 .
C90 H90A 0.9800 .
C90 H90B 0.9800 .
C90 H90C 0.9800 .
C91 C96 1.512(6) .
C91 C99 1.555(6) .
C91 C95 1.557(6) .
C92 C100 1.526(7) .
C92 C97 1.528(6) .
C92 C95 1.537(6) .
C92 H92 1.0000 .
C93 C99 1.526(6) .
C93 C98 1.530(7) .
C93 C97 1.533(7) .
C93 H93 1.0000 .
C94 C100 1.521(7) .
C94 C96 1.526(6) .
C94 C98 1.548(6) .
C94 H94 1.0000 .
C95 H95A 0.9900 .
C95 H95B 0.9900 .
C96 H96A 0.9900 .
C96 H96B 0.9900 .
C97 H97A 0.9900 .
C97 H97B 0.9900 .
C98 H98A 0.9900 .
C98 H98B 0.9900 .
C99 H99A 0.9900 .
C99 H99B 0.9900 .
C100 H10A 0.9900 .
C100 H10B 0.9900 .
C101 H10C 0.9800 .
C101 H10D 0.9800 .
C101 H10E 0.9800 .
C102 C106 1.539(7) .
C102 C107 1.549(7) .
C102 C110 1.554(7) .
C103 C106 1.515(7) .
C103 C108 1.520(9) .
C103 C111 1.541(8) .
C103 H103 1.0000 .
C104 C110 1.527(7) .
C104 C108 1.530(9) .
C104 C109 1.536(8) .
C104 H104 1.0000 .
C105 C111 1.505(9) .
C105 C109 1.525(9) .
C105 C107 1.528(8) .
C105 H105 1.0000 .
C106 H10F 0.9900 .
C106 H10G 0.9900 .
C107 H10H 0.9900 .
C107 H10I 0.9900 .
C108 H10J 0.9900 .
C108 H10K 0.9900 .
C109 H10L 0.9900 .
C109 H10M 0.9900 .
C110 H11A 0.9900 .
C110 H11B 0.9900 .
C111 H11C 0.9900 .
C111 H11D 0.9900 .
C112 H11E 0.9800 .
C112 H11F 0.9800 .
C112 H11G 0.9800 .
C113 H11H 0.9800 .
C113 H11I 0.9800 .
C113 H11J 0.9800 .
C114 C115 1.486(7) .
C114 H11K 0.9900 .
C114 H11L 0.9900 .
C115 H11M 0.9900 .
C115 H11N 0.9900 .
C116 H11O 0.9800 .
C116 H11P 0.9800 .
C116 H11Q 0.9800 .
O12 C119 1.419(6) .
O12 C118 1.421(7) .
C118 H11R 0.9800 .
C118 H11S 0.9800 .
C118 H11T 0.9800 .
C119 C119 1.494(11) 2_767
C119 H11U 0.9900 .
C119 H11V 0.9900 .

loop_
_geom_torsion_atom_site_label_1
_geom_torsion_atom_site_label_2
_geom_torsion_atom_site_label_3
_geom_torsion_atom_site_label_4
_geom_torsion
_geom_torsion_site_symmetry_4
O3 U1 S1 C117 95.39(17) .
O2 U1 S1 C117 -164.38(17) .
O1 U1 S1 C117 -19.9(2) .
O4 U1 S1 C117 -88.27(16) .
N1 U1 S1 C117 142.8(2) .
S2 U1 S1 C117 0.10(14) .
O3 U1 S2 C117 -84.14(17) .
O2 U1 S2 C117 31.2(2) .
O1 U1 S2 C117 166.74(17) .
O4 U1 S2 C117 83.36(16) .
N1 U1 S2 C117 -149.42(19) .
S1 U1 S2 C117 -0.10(15) .
O3 U1 O1 C3 63.9(5) .
O2 U1 O1 C3 -51.8(5) .
O4 U1 O1 C3 -120.9(5) .
N1 U1 O1 C3 0.6(5) .
S2 U1 O1 C3 153.1(5) .
S1 U1 O1 C3 171.0(5) .
O3 U1 O2 C10 -99.5(5) .
O1 U1 O2 C10 20.8(5) .
O4 U1 O2 C10 93.1(5) .
N1 U1 O2 C10 -32.5(5) .
S2 U1 O2 C10 147.1(4) .
S1 U1 O2 C10 174.4(5) .
O2 U1 O3 C17 71.5(5) .
O1 U1 O3 C17 -57.1(5) .
O4 U1 O3 C17 145.1(5) .
N1 U1 O3 C17 6.1(5) .
S2 U1 O3 C17 -136.7(5) .
S1 U1 O3 C17 161.7(5) .
O3 U1 O4 C55 -125.1(5) .
O2 U1 O4 C55 -48.9(3) .
O1 U1 O4 C55 75.9(3) .
N1 U1 O4 C55 10.3(3) .
S2 U1 O4 C55 155.8(3) .
S1 U1 O4 C55 -141.9(3) .
O3 U1 O4 C56 51.8(7) .
O2 U1 O4 C56 128.0(3) .
O1 U1 O4 C56 -107.2(3) .
N1 U1 O4 C56 -172.8(3) .
S2 U1 O4 C56 -27.3(3) .
S1 U1 O4 C56 35.0(3) .
O8 U2 O6 C61 -5.5(6) .
O7 U2 O6 C61 71.5(5) .
O11 U2 O6 C61 -96.6(5) .
O9 U2 O6 C61 177.2(5) .
N2 U2 O6 C61 -7.0(5) .
O6 U2 O7 C68 -23.8(3) .
O8 U2 O7 C68 131.2(3) .
O11 U2 O7 C68 41.9(7) .
O9 U2 O7 C68 -119.3(3) .
N2 U2 O7 C68 52.3(3) .
O6 U2 O8 C75 16.5(6) .
O7 U2 O8 C75 -61.2(4) .
O11 U2 O8 C75 105.7(4) .
O9 U2 O8 C75 -166.4(4) .
N2 U2 O8 C75 18.0(4) .
O6 U2 O9 C114 -112.0(4) .
O8 U2 O9 C114 69.3(4) .
O7 U2 O9 C114 -21.5(4) .
O11 U2 O9 C114 162.7(4) .
O6 U2 O9 C113 57.6(3) .
O8 U2 O9 C113 -121.1(3) .
O7 U2 O9 C113 148.1(3) .
O11 U2 O9 C113 -27.7(3) .
O6 U2 O11 C117 22.1(12) .
O8 U2 O11 C117 -132.2(12) .
O7 U2 O11 C117 -44.0(15) .
O9 U2 O11 C117 117.9(12) .
N2 U2 O11 C117 -54.1(12) .
O3 U1 N1 C1 -80.6(3) .
O2 U1 N1 C1 171.2(3) .
O1 U1 N1 C1 37.2(3) .
O4 U1 N1 C1 108.7(3) .
S2 U1 N1 C1 -8.5(3) .
S1 U1 N1 C1 -131.0(2) .
O3 U1 N1 C8 160.3(3) .
O2 U1 N1 C8 52.1(2) .
O1 U1 N1 C8 -81.9(3) .
O4 U1 N1 C8 -10.4(3) .
S2 U1 N1 C8 -127.5(2) .
S1 U1 N1 C8 109.9(2) .
O3 U1 N1 C15 39.2(2) .
O2 U1 N1 C15 -69.0(3) .
O1 U1 N1 C15 157.0(3) .
O4 U1 N1 C15 -131.5(2) .
S2 U1 N1 C15 111.3(2) .
S1 U1 N1 C15 -11.2(3) .
O6 U2 N2 C59 -34.2(2) .
O8 U2 N2 C59 146.4(3) .
O7 U2 N2 C59 -125.9(3) .
O11 U2 N2 C59 51.7(3) .
O6 U2 N2 C66 90.5(3) .
O8 U2 N2 C66 -88.9(3) .
O7 U2 N2 C66 -1.3(3) .
O11 U2 N2 C66 176.4(3) .
O6 U2 N2 C73 -147.6(3) .
O8 U2 N2 C73 33.0(3) .
O7 U2 N2 C73 120.7(3) .
O11 U2 N2 C73 -61.7(3) .
C8 N1 C1 C2 49.0(5) .
C15 N1 C1 C2 169.2(4) .
U1 N1 C1 C2 -70.2(4) .
N1 C1 C2 C7 -130.4(4) .
N1 C1 C2 C3 56.3(5) .
U1 O1 C3 C2 -15.3(7) .
U1 O1 C3 C4 164.8(4) .
C7 C2 C3 O1 177.2(4) .
C1 C2 C3 O1 -9.6(6) .
C7 C2 C3 C4 -3.0(6) .
C1 C2 C3 C4 170.3(4) .
O1 C3 C4 C5 -177.8(4) .
C2 C3 C4 C5 2.4(6) .
O1 C3 C4 C22 4.4(6) .
C2 C3 C4 C22 -175.5(4) .
C3 C4 C5 C6 0.0(6) .
C22 C4 C5 C6 177.9(4) .
C4 C5 C6 C7 -1.8(7) .
C4 C5 C6 C32 179.8(4) .
C5 C6 C7 C2 1.2(6) .
C32 C6 C7 C2 179.6(4) .
C3 C2 C7 C6 1.1(6) .
C1 C2 C7 C6 -172.2(4) .
C1 N1 C8 C9 168.4(4) .
C15 N1 C8 C9 49.7(5) .
U1 N1 C8 C9 -71.0(4) .
N1 C8 C9 C14 -145.2(4) .
N1 C8 C9 C10 41.0(6) .
U1 O2 C10 C9 10.8(7) .
U1 O2 C10 C11 -170.2(3) .
C14 C9 C10 O2 -174.7(4) .
C8 C9 C10 O2 -1.0(6) .
C14 C9 C10 C11 6.2(6) .
C8 C9 C10 C11 180.0(4) .
O2 C10 C11 C12 175.2(4) .
C9 C10 C11 C12 -5.8(6) .
O2 C10 C11 C33 -6.7(6) .
C9 C10 C11 C33 172.2(4) .
C10 C11 C12 C13 1.1(7) .
C33 C11 C12 C13 -177.0(4) .
C11 C12 C13 C14 3.2(7) .
C11 C12 C13 C43 -176.8(4) .
C12 C13 C14 C9 -2.8(7) .
C43 C13 C14 C9 177.1(4) .
C10 C9 C14 C13 -1.8(7) .
C8 C9 C14 C13 -175.8(4) .
C1 N1 C15 C16 48.5(4) .
C8 N1 C15 C16 167.2(3) .
U1 N1 C15 C16 -72.9(4) .
N1 C15 C16 C21 -123.9(4) .
N1 C15 C16 C17 55.9(5) .
U1 O3 C17 C16 -25.1(7) .
U1 O3 C17 C18 153.4(4) .
C21 C16 C17 O3 175.3(4) .
C15 C16 C17 O3 -4.5(6) .
C21 C16 C17 C18 -3.2(6) .
C15 C16 C17 C18 177.0(4) .
O3 C17 C18 C19 -174.4(4) .
C16 C17 C18 C19 4.0(6) .
O3 C17 C18 C44 9.6(6) .
C16 C17 C18 C44 -171.9(4) .
C17 C18 C19 C20 -1.4(7) .
C44 C18 C19 C20 174.5(4) .
C18 C19 C20 C21 -1.9(7) .
C18 C19 C20 C54 177.0(4) .
C19 C20 C21 C16 2.8(7) .
C54 C20 C21 C16 -176.1(4) .
C17 C16 C21 C20 -0.3(7) .
C15 C16 C21 C20 179.5(4) .
C5 C4 C22 C26 2.5(6) .
C3 C4 C22 C26 -179.7(4) .
C5 C4 C22 C27 122.2(4) .
C3 C4 C22 C27 -60.0(5) .
C5 C4 C22 C30 -117.4(4) .
C3 C4 C22 C30 60.4(5) .
C28 C23 C26 C22 59.7(5) .
C31 C23 C26 C22 -61.2(5) .
C4 C22 C26 C23 -178.8(4) .
C27 C22 C26 C23 59.1(5) .
C30 C22 C26 C23 -58.1(5) .
C31 C25 C27 C22 61.6(5) .
C29 C25 C27 C22 -60.0(5) .
C4 C22 C27 C25 178.1(4) .
C26 C22 C27 C25 -58.9(5) .
C30 C22 C27 C25 57.5(5) .
C30 C24 C28 C23 60.5(5) .
C29 C24 C28 C23 -59.2(5) .
C31 C23 C28 C24 60.4(5) .
C26 C23 C28 C24 -59.8(5) .
C31 C25 C29 C24 -59.7(5) .
C27 C25 C29 C24 61.4(5) .
C28 C24 C29 C25 58.9(5) .
C30 C24 C29 C25 -61.3(5) .
C28 C24 C30 C22 -60.3(5) .
C29 C24 C30 C22 59.6(5) .
C4 C22 C30 C24 -179.2(4) .
C26 C22 C30 C24 58.1(5) .
C27 C22 C30 C24 -57.5(5) .
C29 C25 C31 C23 59.7(5) .
C27 C25 C31 C23 -61.0(5) .
C28 C23 C31 C25 -59.7(5) .
C26 C23 C31 C25 60.5(5) .
C12 C11 C33 C41 114.4(4) .
C10 C11 C33 C41 -63.6(5) .
C12 C11 C33 C38 -4.5(6) .
C10 C11 C33 C38 177.5(4) .
C12 C11 C33 C37 -124.5(4) .
C10 C11 C33 C37 57.6(5) .
C39 C34 C37 C33 59.2(5) .
C42 C34 C37 C33 -62.6(5) .
C11 C33 C37 C34 -178.0(4) .
C41 C33 C37 C34 -57.0(5) .
C38 C33 C37 C34 59.2(5) .
C40 C36 C38 C33 -60.6(5) .
C42 C36 C38 C33 61.3(5) .
C11 C33 C38 C36 178.0(4) .
C41 C33 C38 C36 58.3(5) .
C37 C33 C38 C36 -58.9(5) .
C42 C34 C39 C35 60.7(5) .
C37 C34 C39 C35 -60.5(5) .
C41 C35 C39 C34 60.3(5) .
C40 C35 C39 C34 -60.1(5) .
C42 C36 C40 C35 -61.6(5) .
C38 C36 C40 C35 59.7(5) .
C41 C35 C40 C36 -59.7(5) .
C39 C35 C40 C36 60.2(5) .
C39 C35 C41 C33 -59.5(5) .
C40 C35 C41 C33 60.1(5) .
C11 C33 C41 C35 -179.4(4) .
C38 C33 C41 C35 -57.9(5) .
C37 C33 C41 C35 57.7(5) .
C40 C36 C42 C34 60.5(5) .
C38 C36 C42 C34 -60.8(5) .
C39 C34 C42 C36 -59.8(5) .
C37 C34 C42 C36 61.6(5) .
C19 C18 C44 C52 -117.6(5) .
C17 C18 C44 C52 58.1(5) .
C19 C18 C44 C49 2.3(6) .
C17 C18 C44 C49 178.0(4) .
C19 C18 C44 C48 122.6(4) .
C17 C18 C44 C48 -61.7(5) .
C53 C45 C48 C44 61.9(5) .
C50 C45 C48 C44 -59.4(5) .
C18 C44 C48 C45 177.6(4) .
C52 C44 C48 C45 57.3(5) .
C49 C44 C48 C45 -58.5(5) .
C51 C46 C49 C44 59.4(6) .
C53 C46 C49 C44 -60.9(6) .
C18 C44 C49 C46 -177.1(4) .
C52 C44 C49 C46 -56.6(6) .
C48 C44 C49 C46 59.3(5) .
C51 C47 C50 C45 59.9(5) .
C52 C47 C50 C45 -60.0(5) .
C53 C45 C50 C47 -61.2(5) .
C48 C45 C50 C47 60.6(5) .
C50 C47 C51 C46 -59.7(5) .
C52 C47 C51 C46 59.6(5) .
C49 C46 C51 C47 -59.9(6) .
C53 C46 C51 C47 60.3(5) .
C18 C44 C52 C47 178.9(4) .
C49 C44 C52 C47 56.2(5) .
C48 C44 C52 C47 -58.6(5) .
C50 C47 C52 C44 60.7(5) .
C51 C47 C52 C44 -59.4(5) .
C48 C45 C53 C46 -60.4(5) .
C50 C45 C53 C46 61.3(5) .
C49 C46 C53 C45 59.3(5) .
C51 C46 C53 C45 -61.1(5) .
C55 O4 C56 C57 76.9(5) .
U1 O4 C56 C57 -100.1(4) .
C58 O5 C57 C56 -173.4(4) .
O4 C56 C57 O5 -75.9(5) .
C66 N2 C59 C60 -56.8(5) .
C73 N2 C59 C60 -175.9(4) .
U2 N2 C59 C60 70.1(4) .
N2 C59 C60 C65 126.2(5) .
N2 C59 C60 C61 -59.7(6) .
U2 O6 C61 C60 21.3(7) .
U2 O6 C61 C62 -160.2(4) .
C65 C60 C61 O6 -176.4(4) .
C59 C60 C61 O6 9.5(6) .
C65 C60 C61 C62 5.0(7) .
C59 C60 C61 C62 -169.1(4) .
O6 C61 C62 C63 174.8(4) .
C60 C61 C62 C63 -6.7(7) .
O6 C61 C62 C80 -7.2(7) .
C60 C61 C62 C80 171.3(4) .
C61 C62 C63 C64 3.3(8) .
C80 C62 C63 C64 -174.7(5) .
C62 C63 C64 C65 1.9(8) .
C62 C63 C64 C90 179.4(5) .
C61 C60 C65 C64 0.5(7) .
C59 C60 C65 C64 174.6(4) .
C63 C64 C65 C60 -3.9(8) .
C90 C64 C65 C60 178.6(5) .
C59 N2 C66 C67 79.6(4) .
C73 N2 C66 C67 -164.1(4) .
U2 N2 C66 C67 -44.2(4) .
N2 C66 C67 C72 -124.7(4) .
N2 C66 C67 C68 62.4(6) .
U2 O7 C68 C67 -54.9(5) .
U2 O7 C68 C69 124.8(4) .
C72 C67 C68 O7 175.4(4) .
C66 C67 C68 O7 -11.7(6) .
C72 C67 C68 C69 -4.3(6) .
C66 C67 C68 C69 168.7(4) .
O7 C68 C69 C70 -176.0(4) .
C67 C68 C69 C70 3.7(6) .
O7 C68 C69 C91 11.0(6) .
C67 C68 C69 C91 -169.3(4) .
C68 C69 C70 C71 -0.7(7) .
C91 C69 C70 C71 172.2(4) .
C69 C70 C71 C72 -1.7(8) .
C69 C70 C71 C101 178.5(5) .
C68 C67 C72 C71 1.8(7) .
C66 C67 C72 C71 -171.3(4) .
C70 C71 C72 C67 1.1(7) .
C101 C71 C72 C67 -179.1(5) .
C59 N2 C73 C74 171.7(4) .
C66 N2 C73 C74 52.2(5) .
U2 N2 C73 C74 -72.5(4) .
N2 C73 C74 C79 -120.4(5) .
N2 C73 C74 C75 60.3(6) .
U2 O8 C75 C74 -38.7(6) .
U2 O8 C75 C76 141.1(4) .
C79 C74 C75 O8 -179.2(4) .
C73 C74 C75 O8 0.0(6) .
C79 C74 C75 C76 1.0(7) .
C73 C74 C75 C76 -179.7(4) .
O8 C75 C76 C77 178.1(4) .
C74 C75 C76 C77 -2.2(6) .
O8 C75 C76 C102 -1.9(7) .
C74 C75 C76 C102 177.8(4) .
C75 C76 C77 C78 2.1(7) .
C102 C76 C77 C78 -177.9(5) .
C76 C77 C78 C79 -0.7(8) .
C76 C77 C78 C112 179.9(5) .
C77 C78 C79 C74 -0.6(8) .
C112 C78 C79 C74 178.8(5) .
C75 C74 C79 C78 0.4(7) .
C73 C74 C79 C78 -178.9(4) .
C63 C62 C80 C85 -112.2(5) .
C61 C62 C80 C85 69.9(5) .
C63 C62 C80 C88 9.0(6) .
C61 C62 C80 C88 -168.9(4) .
C63 C62 C80 C84 128.2(5) .
C61 C62 C80 C84 -49.7(6) .
C89 C81 C84 C80 -58.5(6) .
C86 C81 C84 C80 61.3(6) .
C85 C80 C84 C81 57.8(6) .
C62 C80 C84 C81 178.7(4) .
C88 C80 C84 C81 -59.1(6) .
C62 C80 C85 C83 -178.2(4) .
C88 C80 C85 C83 58.3(5) .
C84 C80 C85 C83 -57.9(5) .
C89 C83 C85 C80 59.9(5) .
C87 C83 C85 C80 -61.1(5) .
C89 C81 C86 C82 59.1(6) .
C84 C81 C86 C82 -60.8(6) .
C87 C82 C86 C81 -58.7(6) .
C88 C82 C86 C81 60.1(6) .
C89 C83 C87 C82 -57.5(6) .
C85 C83 C87 C82 62.8(6) .
C86 C82 C87 C83 57.3(6) .
C88 C82 C87 C83 -62.5(6) .
C86 C82 C88 C80 -59.4(6) .
C87 C82 C88 C80 61.0(6) .
C85 C80 C88 C82 -59.0(6) .
C62 C80 C88 C82 178.5(4) .
C84 C80 C88 C82 57.9(6) .
C87 C83 C89 C81 59.4(6) .
C85 C83 C89 C81 -60.3(6) .
C86 C81 C89 C83 -59.7(6) .
C84 C81 C89 C83 59.8(6) .
C70 C69 C91 C96 -113.1(5) .
C68 C69 C91 C96 59.5(5) .
C70 C69 C91 C99 7.8(6) .
C68 C69 C91 C99 -179.6(4) .
C70 C69 C91 C95 125.2(4) .
C68 C69 C91 C95 -62.3(5) .
C100 C92 C95 C91 -56.9(5) .
C97 C92 C95 C91 63.4(5) .
C96 C91 C95 C92 55.6(4) .
C69 C91 C95 C92 177.1(3) .
C99 C91 C95 C92 -62.0(5) .
C69 C91 C96 C94 180.0(4) .
C99 C91 C96 C94 57.9(5) .
C95 C91 C96 C94 -57.0(5) .
C100 C94 C96 C91 60.0(5) .
C98 C94 C96 C91 -60.0(5) .
C100 C92 C97 C93 60.8(5) .
C95 C92 C97 C93 -59.7(5) .
C99 C93 C97 C92 59.6(5) .
C98 C93 C97 C92 -61.6(5) .
C99 C93 C98 C94 -60.5(5) .
C97 C93 C98 C94 61.1(5) .
C100 C94 C98 C93 -60.1(5) .
C96 C94 C98 C93 60.1(5) .
C98 C93 C99 C91 59.4(5) .
C97 C93 C99 C91 -61.4(5) .
C96 C91 C99 C93 -57.4(5) .
C69 C91 C99 C93 -178.3(4) .
C95 C91 C99 C93 60.4(5) .
C96 C94 C100 C92 -60.3(5) .
C98 C94 C100 C92 59.7(5) .
C97 C92 C100 C94 -60.4(5) .
C95 C92 C100 C94 59.2(5) .
C77 C76 C102 C106 -120.4(5) .
C75 C76 C102 C106 59.6(6) .
C77 C76 C102 C107 -0.7(6) .
C75 C76 C102 C107 179.3(4) .
C77 C76 C102 C110 117.8(5) .
C75 C76 C102 C110 -62.2(6) .
C108 C103 C106 C102 58.1(6) .
C111 C103 C106 C102 -61.0(6) .
C76 C102 C106 C103 -179.2(4) .
C107 C102 C106 C103 58.7(5) .
C110 C102 C106 C103 -56.4(5) .
C111 C105 C107 C102 59.3(6) .
C109 C105 C107 C102 -62.4(6) .
C76 C102 C107 C105 -179.4(5) .
C106 C102 C107 C105 -57.1(6) .
C110 C102 C107 C105 59.6(6) .
C106 C103 C108 C104 -59.5(6) .
C111 C103 C108 C104 60.1(6) .
C110 C104 C108 C103 60.0(6) .
C109 C104 C108 C103 -59.8(6) .
C111 C105 C109 C104 -60.1(7) .
C107 C105 C109 C104 61.4(7) .
C110 C104 C109 C105 -61.3(7) .
C108 C104 C109 C105 58.3(6) .
C108 C104 C110 C102 -59.0(6) .
C109 C104 C110 C102 60.8(6) .
C76 C102 C110 C104 -179.8(4) .
C106 C102 C110 C104 57.0(6) .
C107 C102 C110 C104 -58.5(6) .
C109 C105 C111 C103 61.2(6) .
C107 C105 C111 C103 -59.1(6) .
C106 C103 C111 C105 59.8(7) .
C108 C103 C111 C105 -60.2(6) .
C113 O9 C114 C115 55.1(6) .
U2 O9 C114 C115 -134.9(4) .
C116 O10 C115 C114 173.6(5) .
O9 C114 C115 O10 56.6(7) .
U2 O11 C117 S2 103.7(12) .
U2 O11 C117 S1 -76.3(13) .
U1 S2 C117 O11 -179.8(3) .
U1 S2 C117 S1 0.2(3) .
U1 S1 C117 O11 179.8(3) .
U1 S1 C117 S2 -0.2(3) .
C118 O12 C119 C119 175.7(6) 2_767
